data_4328467
loop_
_publ_author_name
'Feng Li'
'Slavi C. Sevov'

_publ_section_title
;
 Rational Synthesis of [Ge9{Si(SiMe3)3}3]- from Its Parent Zintl Ion Ge94-
;
_journal_name_full 'Inorganic Chemistry'
_journal_page_first 2706
_journal_page_last 2708
_journal_paper_doi 10.1021/ic202744d
_journal_volume 51
_journal_year 2012
_chemical_formula_moiety 'C27 H81 Ge9 Si12, C18 H36 K N2 O6'
_chemical_formula_sum 'C45 H117 Ge9 K N2 O6 Si12'
_chemical_formula_weight 1812.30
_chemical_name_systematic
; 
 (K-crypt)[Ge9(Si(Si(CH3)3)3]
;
_space_group_IT_number 14
_symmetry_cell_setting monoclinic
_symmetry_space_group_name_Hall '-P 2ybc'
_symmetry_space_group_name_H-M 'P 1 21/c 1'
_atom_sites_solution_hydrogens geom
_atom_sites_solution_primary direct
_atom_sites_solution_secondary difmap
_audit_creation_method SHELXL-97
_cell_angle_alpha 90.00
_cell_angle_beta 113.888(2)
_cell_angle_gamma 90.00
_cell_formula_units_Z 8
_cell_length_a 26.497(3)
_cell_length_b 24.090(2)
_cell_length_c 29.268(3)
_cell_measurement_reflns_used 9864
_cell_measurement_temperature 120(2)
_cell_measurement_theta_max 21.72
_cell_measurement_theta_min 2.27
_cell_volume 17082(3)
_computing_cell_refinement 'Bruker SAINT v7.60A'
_computing_data_collection 'Bruker APEX-II v2008-6'
_computing_data_reduction 'Bruker SAINT v7.60A'
_computing_molecular_graphics SHELXL-XP
_computing_publication_material SHELXTL
_computing_structure_refinement 'SHELXL-97 (Sheldrick, 2008)'
_computing_structure_solution 'SHELXS-97 (Sheldrick, 2008)'
_diffrn_ambient_temperature 120(2)
_diffrn_detector_area_resol_mean 83.33
_diffrn_measured_fraction_theta_full 0.995
_diffrn_measured_fraction_theta_max 0.995
_diffrn_measurement_device_type 'Bruker APEX-II'
_diffrn_measurement_method 'combination of \w/2\q-scans and \f-scans'
_diffrn_radiation_monochromator graphite
_diffrn_radiation_source 'fine-focus sealed tube'
_diffrn_radiation_type MoK\a
_diffrn_radiation_wavelength 0.71073
_diffrn_reflns_av_R_equivalents 0.1117
_diffrn_reflns_av_sigmaI/netI 0.0898
_diffrn_reflns_limit_h_max 33
_diffrn_reflns_limit_h_min -31
_diffrn_reflns_limit_k_max 30
_diffrn_reflns_limit_k_min -29
_diffrn_reflns_limit_l_max 36
_diffrn_reflns_limit_l_min -36
_diffrn_reflns_number 205527
_diffrn_reflns_theta_full 26.46
_diffrn_reflns_theta_max 26.46
_diffrn_reflns_theta_min 0.84
_exptl_absorpt_coefficient_mu 3.373
_exptl_absorpt_correction_T_max 0.4860
_exptl_absorpt_correction_T_min 0.1733
_exptl_absorpt_correction_type empirical
_exptl_absorpt_process_details 'Sheldrick, 2008'
_exptl_crystal_colour red-orange
_exptl_crystal_density_diffrn 1.409
_exptl_crystal_description block
_exptl_crystal_F_000 7392
_exptl_crystal_size_max 0.30
_exptl_crystal_size_mid 0.20
_exptl_crystal_size_min 0.15
_refine_diff_density_max 1.192
_refine_diff_density_min -0.818
_refine_diff_density_rms 0.130
_refine_ls_extinction_method none
_refine_ls_goodness_of_fit_ref 1.002
_refine_ls_hydrogen_treatment constr
_refine_ls_matrix_type full
_refine_ls_number_parameters 1351
_refine_ls_number_reflns 35096
_refine_ls_number_restraints 6
_refine_ls_restrained_S_all 1.002
_refine_ls_R_factor_all 0.1023
_refine_ls_R_factor_gt 0.0436
_refine_ls_shift/su_max 0.001
_refine_ls_shift/su_mean 0.000
_refine_ls_structure_factor_coef Fsqd
_refine_ls_weighting_details 'calc w=1/[\s^2^(Fo^2^)+(0.0395P)^2^+0.0000P] where P=(Fo^2^+2Fc^2^)/3'
_refine_ls_weighting_scheme calc
_refine_ls_wR_factor_gt 0.0812
_refine_ls_wR_factor_ref 0.1010
_reflns_number_gt 21529
_reflns_number_total 35096
_reflns_threshold_expression >2sigma(I)
_cod_data_source_file ic202744d_si_002.cif
_cod_data_source_block lf027_0m
_cod_database_code 4328467

loop_
_symmetry_equiv_pos_as_xyz
'x, y, z'
'-x, y+1/2, -z+1/2'
'-x, -y, -z'
'x, -y-1/2, z-1/2'

loop_
_atom_site_label
_atom_site_type_symbol
_atom_site_fract_x
_atom_site_fract_y
_atom_site_fract_z
_atom_site_U_iso_or_equiv
_atom_site_adp_type
_atom_site_occupancy
_atom_site_symmetry_multiplicity
_atom_site_calc_flag
_atom_site_refinement_flags
Ge1 Ge 0.09925(2) 0.73795(2) 0.267033(19) 0.02148(12) Uani 1 1 d .
Ge2 Ge 0.15089(2) 0.78619(2) 0.35684(2) 0.02432(13) Uani 1 1 d .
Ge3 Ge 0.05148(2) 0.82044(2) 0.298224(19) 0.02274(13) Uani 1 1 d .
Ge4 Ge 0.04649(2) 0.64354(2) 0.307279(19) 0.02086(12) Uani 1 1 d .
Ge5 Ge 0.09193(2) 0.67973(2) 0.402150(19) 0.02082(12) Uani 1 1 d .
Ge6 Ge -0.00761(2) 0.71414(2) 0.34286(2) 0.02275(13) Uani 1 1 d .
Ge7 Ge 0.00161(2) 0.73200(2) 0.261619(19) 0.02120(12) Uani 1 1 d .
Ge8 Ge 0.14409(2) 0.68187(2) 0.34633(2) 0.02124(12) Uani 1 1 d .
Ge9 Ge 0.07164(2) 0.78253(2) 0.384778(19) 0.02166(13) Uani 1 1 d .
Si1 Si -0.06972(6) 0.72487(5) 0.18042(5) 0.0196(3) Uani 1 1 d .
Si2 Si -0.07507(6) 0.63074(5) 0.15920(5) 0.0212(3) Uani 1 1 d .
Si3 Si -0.14812(6) 0.76214(6) 0.18710(6) 0.0309(4) Uani 1 1 d .
Si4 Si -0.04705(7) 0.77931(6) 0.12506(5) 0.0295(4) Uani 1 1 d .
Si5 Si 0.21290(6) 0.62065(5) 0.34231(5) 0.0202(3) Uani 1 1 d .
Si6 Si 0.17886(6) 0.52927(6) 0.33092(6) 0.0294(4) Uani 1 1 d .
Si7 Si 0.23699(7) 0.64929(7) 0.27704(6) 0.0374(4) Uani 1 1 d .
Si8 Si 0.28695(6) 0.63258(6) 0.41981(5) 0.0251(3) Uani 1 1 d .
Si9 Si 0.07210(6) 0.84517(5) 0.44759(5) 0.0176(3) Uani 1 1 d .
Si10 Si 0.16102(6) 0.84635(6) 0.51164(5) 0.0253(3) Uani 1 1 d .
Si11 Si 0.04496(6) 0.93225(5) 0.41017(6) 0.0247(3) Uani 1 1 d .
Si12 Si 0.01000(6) 0.81038(6) 0.47892(5) 0.0230(3) Uani 1 1 d .
C1 C -0.0076(2) 0.6074(2) 0.15957(19) 0.0318(13) Uani 1 1 d .
H1A H -0.0099 0.5681 0.1506 0.048 Uiso 1 1 calc R
H1B H 0.0217 0.6128 0.1930 0.048 Uiso 1 1 calc R
H1C H 0.0009 0.6293 0.1353 0.048 Uiso 1 1 calc R
C2 C -0.0891(2) 0.58892(19) 0.20644(18) 0.0261(12) Uani 1 1 d .
H2A H -0.0915 0.5495 0.1974 0.039 Uiso 1 1 calc R
H2B H -0.1241 0.6009 0.2072 0.039 Uiso 1 1 calc R
H2C H -0.0592 0.5944 0.2395 0.039 Uiso 1 1 calc R
C3 C -0.1307(2) 0.6181(2) 0.09548(18) 0.0329(14) Uani 1 1 d .
H3A H -0.1321 0.5785 0.0875 0.049 Uiso 1 1 calc R
H3B H -0.1227 0.6394 0.0707 0.049 Uiso 1 1 calc R
H3C H -0.1663 0.6298 0.0949 0.049 Uiso 1 1 calc R
C4 C -0.1757(2) 0.7134(2) 0.2213(2) 0.0387(15) Uani 1 1 d .
H4A H -0.2081 0.7300 0.2241 0.058 Uiso 1 1 calc R
H4B H -0.1472 0.7064 0.2549 0.058 Uiso 1 1 calc R
H4C H -0.1862 0.6783 0.2030 0.058 Uiso 1 1 calc R
C5 C -0.1285(2) 0.8287(2) 0.2228(2) 0.0460(17) Uani 1 1 d .
H5A H -0.1610 0.8446 0.2260 0.069 Uiso 1 1 calc R
H5B H -0.1146 0.8548 0.2050 0.069 Uiso 1 1 calc R
H5C H -0.0997 0.8215 0.2561 0.069 Uiso 1 1 calc R
C6 C -0.2037(2) 0.7766(3) 0.1241(2) 0.0545(18) Uani 1 1 d .
H6A H -0.2358 0.7924 0.1280 0.082 Uiso 1 1 calc R
H6B H -0.2143 0.7420 0.1050 0.082 Uiso 1 1 calc R
H6C H -0.1900 0.8031 0.1064 0.082 Uiso 1 1 calc R
C7 C -0.0974(2) 0.7664(2) 0.05916(18) 0.0392(15) Uani 1 1 d .
H7A H -0.0876 0.7894 0.0363 0.059 Uiso 1 1 calc R
H7B H -0.1347 0.7759 0.0558 0.059 Uiso 1 1 calc R
H7C H -0.0962 0.7271 0.0509 0.059 Uiso 1 1 calc R
C8 C -0.0495(3) 0.8547(2) 0.1392(2) 0.0513(18) Uani 1 1 d .
H8A H -0.0400 0.8769 0.1158 0.077 Uiso 1 1 calc R
H8B H -0.0230 0.8623 0.1735 0.077 Uiso 1 1 calc R
H8C H -0.0868 0.8644 0.1359 0.077 Uiso 1 1 calc R
C9 C 0.0234(2) 0.7618(2) 0.12914(19) 0.0419(16) Uani 1 1 d .
H9A H 0.0319 0.7851 0.1057 0.063 Uiso 1 1 calc R
H9B H 0.0246 0.7227 0.1206 0.063 Uiso 1 1 calc R
H9C H 0.0507 0.7686 0.1632 0.063 Uiso 1 1 calc R
C10 C 0.1542(2) 0.5116(2) 0.3808(2) 0.0420(16) Uani 1 1 d .
H10A H 0.1400 0.4735 0.3759 0.063 Uiso 1 1 calc R
H10B H 0.1246 0.5372 0.3788 0.063 Uiso 1 1 calc R
H10C H 0.1849 0.5148 0.4136 0.063 Uiso 1 1 calc R
C11 C 0.1202(2) 0.5187(2) 0.2690(2) 0.0477(17) Uani 1 1 d .
H11A H 0.1075 0.4802 0.2662 0.071 Uiso 1 1 calc R
H11B H 0.1325 0.5267 0.2423 0.071 Uiso 1 1 calc R
H11C H 0.0899 0.5438 0.2660 0.071 Uiso 1 1 calc R
C12 C 0.2351(2) 0.4795(2) 0.3360(2) 0.0495(17) Uani 1 1 d .
H12A H 0.2207 0.4415 0.3314 0.074 Uiso 1 1 calc R
H12B H 0.2655 0.4829 0.3690 0.074 Uiso 1 1 calc R
H12C H 0.2486 0.4879 0.3101 0.074 Uiso 1 1 calc R
C13 C 0.1817(3) 0.6347(3) 0.2152(2) 0.061(2) Uani 1 1 d .
H13A H 0.1933 0.6472 0.1890 0.091 Uiso 1 1 calc R
H13B H 0.1481 0.6546 0.2119 0.091 Uiso 1 1 calc R
H13C H 0.1743 0.5948 0.2118 0.091 Uiso 1 1 calc R
C14 C 0.2531(3) 0.7253(2) 0.2815(2) 0.0520(18) Uani 1 1 d .
H14A H 0.2629 0.7362 0.2538 0.078 Uiso 1 1 calc R
H14B H 0.2841 0.7331 0.3133 0.078 Uiso 1 1 calc R
H14C H 0.2206 0.7464 0.2795 0.078 Uiso 1 1 calc R
C15 C 0.3005(3) 0.6110(3) 0.2820(3) 0.075(3) Uani 1 1 d .
H15A H 0.3108 0.6225 0.2548 0.113 Uiso 1 1 calc R
H15B H 0.2932 0.5710 0.2797 0.113 Uiso 1 1 calc R
H15C H 0.3308 0.6194 0.3142 0.113 Uiso 1 1 calc R
C16 C 0.3443(2) 0.5823(2) 0.4301(2) 0.0405(15) Uani 1 1 d .
H16A H 0.3743 0.5890 0.4629 0.061 Uiso 1 1 calc R
H16B H 0.3582 0.5872 0.4040 0.061 Uiso 1 1 calc R
H16C H 0.3306 0.5443 0.4288 0.061 Uiso 1 1 calc R
C17 C 0.3146(3) 0.7047(2) 0.4230(2) 0.0510(18) Uani 1 1 d .
H17A H 0.3458 0.7102 0.4552 0.076 Uiso 1 1 calc R
H17B H 0.2855 0.7316 0.4195 0.076 Uiso 1 1 calc R
H17C H 0.3268 0.7101 0.3959 0.076 Uiso 1 1 calc R
C18 C 0.2623(2) 0.6238(2) 0.47091(19) 0.0391(15) Uani 1 1 d .
H18A H 0.2933 0.6287 0.5034 0.059 Uiso 1 1 calc R
H18B H 0.2467 0.5865 0.4690 0.059 Uiso 1 1 calc R
H18C H 0.2339 0.6516 0.4671 0.059 Uiso 1 1 calc R
C19 C 0.2075(2) 0.8938(2) 0.4962(2) 0.0441(16) Uani 1 1 d .
H19A H 0.2443 0.8935 0.5235 0.066 Uiso 1 1 calc R
H19B H 0.1925 0.9316 0.4916 0.066 Uiso 1 1 calc R
H19C H 0.2100 0.8813 0.4653 0.066 Uiso 1 1 calc R
C20 C 0.1598(2) 0.8701(3) 0.5722(2) 0.0547(19) Uani 1 1 d .
H20A H 0.1975 0.8700 0.5983 0.082 Uiso 1 1 calc R
H20B H 0.1368 0.8448 0.5818 0.082 Uiso 1 1 calc R
H20C H 0.1446 0.9077 0.5683 0.082 Uiso 1 1 calc R
C21 C 0.1914(2) 0.7749(2) 0.5208(2) 0.0420(16) Uani 1 1 d .
H21A H 0.2286 0.7756 0.5476 0.063 Uiso 1 1 calc R
H21B H 0.1935 0.7624 0.4897 0.063 Uiso 1 1 calc R
H21C H 0.1681 0.7494 0.5297 0.063 Uiso 1 1 calc R
C22 C 0.0923(2) 0.9555(2) 0.3806(2) 0.0352(14) Uani 1 1 d .
H22A H 0.0805 0.9920 0.3652 0.053 Uiso 1 1 calc R
H22B H 0.0910 0.9286 0.3550 0.053 Uiso 1 1 calc R
H22C H 0.1301 0.9579 0.4062 0.053 Uiso 1 1 calc R
C23 C -0.0266(2) 0.9291(2) 0.3611(2) 0.0505(17) Uani 1 1 d .
H23A H -0.0374 0.9658 0.3458 0.076 Uiso 1 1 calc R
H23B H -0.0519 0.9177 0.3762 0.076 Uiso 1 1 calc R
H23C H -0.0282 0.9022 0.3355 0.076 Uiso 1 1 calc R
C24 C 0.0482(3) 0.9846(2) 0.4581(2) 0.0494(18) Uani 1 1 d .
H24A H 0.0368 1.0209 0.4421 0.074 Uiso 1 1 calc R
H24B H 0.0860 0.9870 0.4836 0.074 Uiso 1 1 calc R
H24C H 0.0234 0.9735 0.4738 0.074 Uiso 1 1 calc R
C25 C -0.0600(2) 0.7979(2) 0.4293(2) 0.0351(14) Uani 1 1 d .
H25A H -0.0842 0.7834 0.4445 0.053 Uiso 1 1 calc R
H25B H -0.0576 0.7708 0.4053 0.053 Uiso 1 1 calc R
H25C H -0.0751 0.8328 0.4121 0.053 Uiso 1 1 calc R
C26 C 0.0384(2) 0.74274(19) 0.51011(19) 0.0303(13) Uani 1 1 d .
H26A H 0.0134 0.7269 0.5239 0.045 Uiso 1 1 calc R
H26B H 0.0748 0.7489 0.5372 0.045 Uiso 1 1 calc R
H26C H 0.0419 0.7170 0.4856 0.045 Uiso 1 1 calc R
C27 C 0.0017(2) 0.8596(2) 0.5253(2) 0.0357(15) Uani 1 1 d .
H27A H -0.0244 0.8439 0.5378 0.054 Uiso 1 1 calc R
H27B H -0.0124 0.8952 0.5089 0.054 Uiso 1 1 calc R
H27C H 0.0375 0.8653 0.5532 0.054 Uiso 1 1 calc R
Ge10 Ge 0.50058(2) 0.24523(2) 0.67037(2) 0.02344(13) Uani 1 1 d .
Ge11 Ge 0.40460(2) 0.20108(2) 0.61108(2) 0.02486(13) Uani 1 1 d .
Ge12 Ge 0.45856(2) 0.15943(2) 0.70360(2) 0.02354(13) Uani 1 1 d .
Ge13 Ge 0.43161(2) 0.33184(2) 0.72210(2) 0.02581(13) Uani 1 1 d .
Ge14 Ge 0.33645(2) 0.28806(2) 0.66300(2) 0.02592(13) Uani 1 1 d .
Ge15 Ge 0.39533(2) 0.24030(2) 0.75064(2) 0.02327(13) Uani 1 1 d .
Ge16 Ge 0.49310(2) 0.24756(2) 0.75353(2) 0.02611(13) Uani 1 1 d .
Ge17 Ge 0.41371(2) 0.30334(2) 0.633429(19) 0.02298(13) Uani 1 1 d .
Ge18 Ge 0.35776(2) 0.18552(2) 0.66980(2) 0.02259(13) Uani 1 1 d .
Si13 Si 0.56362(6) 0.22575(5) 0.83277(5) 0.0207(3) Uani 1 1 d .
Si14 Si 0.51977(6) 0.18635(6) 0.88043(5) 0.0233(3) Uani 1 1 d .
Si15 Si 0.62733(6) 0.16408(6) 0.82342(5) 0.0267(3) Uani 1 1 d .
Si16 Si 0.61136(7) 0.30579(6) 0.87169(6) 0.0310(4) Uani 1 1 d .
Si17 Si 0.40731(6) 0.37451(5) 0.57569(5) 0.0219(3) Uani 1 1 d .
Si18 Si 0.42281(7) 0.33785(6) 0.50836(6) 0.0333(4) Uani 1 1 d .
Si19 Si 0.31724(7) 0.41019(6) 0.54784(6) 0.0347(4) Uani 1 1 d .
Si20 Si 0.47448(8) 0.44153(7) 0.61498(7) 0.0425(4) Uani 1 1 d .
Si21 Si 0.28993(6) 0.11582(5) 0.65532(5) 0.0203(3) Uani 1 1 d .
Si22 Si 0.33183(7) 0.02883(6) 0.67795(6) 0.0327(4) Uani 1 1 d .
Si23 Si 0.23872(6) 0.13682(6) 0.70235(6) 0.0267(3) Uani 1 1 d .
Si24 Si 0.23387(6) 0.11958(6) 0.56974(5) 0.0291(4) Uani 1 1 d .
C28 C 0.4794(2) 0.2415(2) 0.8960(2) 0.0324(14) Uani 1 1 d .
H28A H 0.4612 0.2254 0.9161 0.049 Uiso 1 1 calc R
H28B H 0.4515 0.2568 0.8651 0.049 Uiso 1 1 calc R
H28C H 0.5045 0.2711 0.9150 0.049 Uiso 1 1 calc R
C29 C 0.4727(2) 0.1294(2) 0.84514(18) 0.0292(13) Uani 1 1 d .
H29A H 0.4549 0.1133 0.8656 0.044 Uiso 1 1 calc R
H29B H 0.4940 0.1007 0.8371 0.044 Uiso 1 1 calc R
H29C H 0.4445 0.1443 0.8142 0.044 Uiso 1 1 calc R
C30 C 0.5721(2) 0.1576(2) 0.94026(18) 0.0368(14) Uani 1 1 d .
H30A H 0.5532 0.1414 0.9598 0.055 Uiso 1 1 calc R
H30B H 0.5966 0.1875 0.9595 0.055 Uiso 1 1 calc R
H30C H 0.5939 0.1289 0.9328 0.055 Uiso 1 1 calc R
C31 C 0.5990(2) 0.0919(2) 0.8114(2) 0.0366(14) Uani 1 1 d .
H31A H 0.6263 0.0669 0.8077 0.055 Uiso 1 1 calc R
H31B H 0.5651 0.0913 0.7807 0.055 Uiso 1 1 calc R
H31C H 0.5908 0.0795 0.8396 0.055 Uiso 1 1 calc R
C32 C 0.6454(2) 0.1871(2) 0.77058(19) 0.0360(14) Uani 1 1 d .
H32A H 0.6720 0.1610 0.7670 0.054 Uiso 1 1 calc R
H32B H 0.6618 0.2243 0.7777 0.054 Uiso 1 1 calc R
H32C H 0.6120 0.1880 0.7395 0.054 Uiso 1 1 calc R
C33 C 0.6920(2) 0.1616(2) 0.88278(19) 0.0411(15) Uani 1 1 d .
H33A H 0.7183 0.1357 0.8786 0.062 Uiso 1 1 calc R
H33B H 0.6828 0.1491 0.9104 0.062 Uiso 1 1 calc R
H33C H 0.7084 0.1987 0.8903 0.062 Uiso 1 1 calc R
C34 C 0.6638(2) 0.3255(2) 0.8469(2) 0.0518(18) Uani 1 1 d .
H34A H 0.6828 0.3595 0.8635 0.078 Uiso 1 1 calc R
H34B H 0.6454 0.3320 0.8109 0.078 Uiso 1 1 calc R
H34C H 0.6908 0.2955 0.8535 0.078 Uiso 1 1 calc R
C35 C 0.6469(2) 0.2954(2) 0.9410(2) 0.0448(16) Uani 1 1 d .
H35A H 0.6661 0.3296 0.9567 0.067 Uiso 1 1 calc R
H35B H 0.6737 0.2651 0.9482 0.067 Uiso 1 1 calc R
H35C H 0.6195 0.2861 0.9544 0.067 Uiso 1 1 calc R
C36 C 0.5617(2) 0.3647(2) 0.8605(2) 0.0442(16) Uani 1 1 d .
H36A H 0.5819 0.3982 0.8770 0.066 Uiso 1 1 calc R
H36B H 0.5346 0.3553 0.8742 0.066 Uiso 1 1 calc R
H36C H 0.5427 0.3714 0.8245 0.066 Uiso 1 1 calc R
C37 C 0.3587(3) 0.3024(3) 0.4634(2) 0.0553(19) Uani 1 1 d .
H37A H 0.3655 0.2876 0.4351 0.083 Uiso 1 1 calc R
H37B H 0.3283 0.3291 0.4511 0.083 Uiso 1 1 calc R
H37C H 0.3490 0.2719 0.4804 0.083 Uiso 1 1 calc R
C38 C 0.4415(3) 0.3951(2) 0.4745(2) 0.058(2) Uani 1 1 d .
H38A H 0.4476 0.3795 0.4463 0.086 Uiso 1 1 calc R
H38B H 0.4753 0.4135 0.4975 0.086 Uiso 1 1 calc R
H38C H 0.4114 0.4222 0.4622 0.086 Uiso 1 1 calc R
C39 C 0.4815(2) 0.2872(2) 0.5313(2) 0.0477(17) Uani 1 1 d .
H39A H 0.4877 0.2724 0.5028 0.072 Uiso 1 1 calc R
H39B H 0.4726 0.2568 0.5489 0.072 Uiso 1 1 calc R
H39C H 0.5150 0.3061 0.5541 0.072 Uiso 1 1 calc R
C40 C 0.3041(3) 0.4606(3) 0.4960(2) 0.065(2) Uani 1 1 d .
H40A H 0.2667 0.4756 0.4852 0.098 Uiso 1 1 calc R
H40B H 0.3079 0.4418 0.4679 0.098 Uiso 1 1 calc R
H40C H 0.3310 0.4910 0.5077 0.098 Uiso 1 1 calc R
C41 C 0.2648(2) 0.3531(2) 0.5235(2) 0.0434(16) Uani 1 1 d .
H41A H 0.2276 0.3688 0.5121 0.065 Uiso 1 1 calc R
H41B H 0.2703 0.3262 0.5503 0.065 Uiso 1 1 calc R
H41C H 0.2691 0.3344 0.4956 0.065 Uiso 1 1 calc R
C42 C 0.3090(3) 0.4470(2) 0.6015(2) 0.0510(18) Uani 1 1 d .
H42A H 0.2717 0.4626 0.5900 0.076 Uiso 1 1 calc R
H42B H 0.3362 0.4770 0.6137 0.076 Uiso 1 1 calc R
H42C H 0.3148 0.4205 0.6286 0.076 Uiso 1 1 calc R
C43 C 0.4594(4) 0.5045(3) 0.5732(3) 0.093(3) Uani 1 1 d U
H43A H 0.4873 0.5331 0.5893 0.139 Uiso 1 1 calc R
H43B H 0.4228 0.5190 0.5674 0.139 Uiso 1 1 calc R
H43C H 0.4604 0.4941 0.5412 0.139 Uiso 1 1 calc R
C44 C 0.4751(2) 0.4641(2) 0.6759(2) 0.0412(15) Uani 1 1 d .
H44A H 0.5039 0.4921 0.6909 0.062 Uiso 1 1 calc R
H44B H 0.4826 0.4320 0.6983 0.062 Uiso 1 1 calc R
H44C H 0.4391 0.4799 0.6706 0.062 Uiso 1 1 calc R
C45 C 0.5438(3) 0.4117(3) 0.6261(3) 0.099(3) Uani 1 1 d .
H45A H 0.5725 0.4394 0.6428 0.148 Uiso 1 1 calc R
H45B H 0.5447 0.4015 0.5940 0.148 Uiso 1 1 calc R
H45C H 0.5504 0.3787 0.6472 0.148 Uiso 1 1 calc R
C46 C 0.2761(3) -0.0255(2) 0.6538(2) 0.0519(18) Uani 1 1 d .
H46A H 0.2926 -0.0625 0.6626 0.078 Uiso 1 1 calc R
H46B H 0.2571 -0.0223 0.6174 0.078 Uiso 1 1 calc R
H46C H 0.2495 -0.0199 0.6689 0.078 Uiso 1 1 calc R
C47 C 0.3831(3) 0.0160(2) 0.6501(2) 0.0558(19) Uani 1 1 d .
H47A H 0.3996 -0.0209 0.6601 0.084 Uiso 1 1 calc R
H47B H 0.4121 0.0443 0.6619 0.084 Uiso 1 1 calc R
H47C H 0.3644 0.0177 0.6136 0.084 Uiso 1 1 calc R
C48 C 0.3678(3) 0.0222(2) 0.7467(2) 0.0507(18) Uani 1 1 d .
H48A H 0.3850 -0.0146 0.7552 0.076 Uiso 1 1 calc R
H48B H 0.3411 0.0267 0.7619 0.076 Uiso 1 1 calc R
H48C H 0.3963 0.0509 0.7596 0.076 Uiso 1 1 calc R
C49 C 0.1884(2) 0.0784(2) 0.6950(2) 0.0456(17) Uani 1 1 d .
H49A H 0.1667 0.0869 0.7144 0.068 Uiso 1 1 calc R
H49B H 0.2088 0.0438 0.7072 0.068 Uiso 1 1 calc R
H49C H 0.1637 0.0744 0.6597 0.068 Uiso 1 1 calc R
C50 C 0.2835(2) 0.1452(2) 0.77006(19) 0.0371(15) Uani 1 1 d .
H50A H 0.2605 0.1539 0.7882 0.056 Uiso 1 1 calc R
H50B H 0.3098 0.1754 0.7745 0.056 Uiso 1 1 calc R
H50C H 0.3037 0.1106 0.7830 0.056 Uiso 1 1 calc R
C51 C 0.2007(2) 0.2031(2) 0.6780(2) 0.0437(16) Uani 1 1 d .
H51A H 0.1789 0.2125 0.6971 0.066 Uiso 1 1 calc R
H51B H 0.1761 0.1985 0.6427 0.066 Uiso 1 1 calc R
H51C H 0.2272 0.2329 0.6815 0.066 Uiso 1 1 calc R
C52 C 0.1664(2) 0.0834(2) 0.5538(2) 0.0417(15) Uani 1 1 d .
H52A H 0.1442 0.0862 0.5178 0.063 Uiso 1 1 calc R
H52B H 0.1466 0.1009 0.5720 0.063 Uiso 1 1 calc R
H52C H 0.1731 0.0443 0.5634 0.063 Uiso 1 1 calc R
C53 C 0.2206(2) 0.1928(2) 0.5485(2) 0.0491(17) Uani 1 1 d .
H53A H 0.1974 0.1938 0.5126 0.074 Uiso 1 1 calc R
H53B H 0.2558 0.2114 0.5551 0.074 Uiso 1 1 calc R
H53C H 0.2017 0.2118 0.5667 0.074 Uiso 1 1 calc R
C54 C 0.2703(3) 0.0849(3) 0.5339(2) 0.0551(19) Uani 1 1 d .
H54A H 0.2471 0.0870 0.4981 0.083 Uiso 1 1 calc R
H54B H 0.2772 0.0459 0.5441 0.083 Uiso 1 1 calc R
H54C H 0.3054 0.1037 0.5411 0.083 Uiso 1 1 calc R
K1 K 0.13949(4) 0.50431(4) 0.62858(4) 0.0212(2) Uani 1 1 d .
N1 N 0.17467(18) 0.60521(16) 0.69650(15) 0.0290(11) Uani 1 1 d .
N2 N 0.10560(19) 0.40419(16) 0.56034(16) 0.0292(11) Uani 1 1 d .
O1 O 0.06654(15) 0.54776(14) 0.66779(13) 0.0308(9) Uani 1 1 d .
O2 O 0.03968(14) 0.45102(14) 0.60938(13) 0.0311(9) Uani 1 1 d .
O3 O 0.16702(14) 0.60456(13) 0.59338(12) 0.0255(8) Uani 1 1 d .
O4 O 0.12533(14) 0.51437(13) 0.52687(12) 0.0274(9) Uani 1 1 d .
O5 O 0.23311(14) 0.49856(13) 0.72303(12) 0.0281(8) Uani 1 1 d .
O6 O 0.20474(14) 0.40928(13) 0.65425(13) 0.0286(9) Uani 1 1 d .
C55 C 0.1260(2) 0.6231(2) 0.7053(2) 0.0368(15) Uani 1 1 d .
H55A H 0.1016 0.6453 0.6762 0.044 Uiso 1 1 calc R
H55B H 0.1385 0.6477 0.7349 0.044 Uiso 1 1 calc R
C56 C 0.0931(2) 0.5763(2) 0.7133(2) 0.0400(16) Uani 1 1 d .
H56A H 0.1178 0.5507 0.7392 0.048 Uiso 1 1 calc R
H56B H 0.0654 0.5910 0.7248 0.048 Uiso 1 1 calc R
C57 C 0.0284(2) 0.5072(2) 0.6710(2) 0.0384(15) Uani 1 1 d .
H57A H 0.0011 0.5253 0.6813 0.046 Uiso 1 1 calc R
H57B H 0.0484 0.4787 0.6961 0.046 Uiso 1 1 calc R
C58 C -0.0002(2) 0.4810(2) 0.6214(2) 0.0412(16) Uani 1 1 d .
H58A H -0.0291 0.4554 0.6219 0.049 Uiso 1 1 calc R
H58B H -0.0180 0.5098 0.5958 0.049 Uiso 1 1 calc R
C59 C 0.0149(2) 0.4206(2) 0.5648(2) 0.0378(15) Uani 1 1 d .
H59A H 0.0040 0.4458 0.5356 0.045 Uiso 1 1 calc R
H59B H -0.0185 0.4014 0.5639 0.045 Uiso 1 1 calc R
C60 C 0.0561(2) 0.3787(2) 0.5627(2) 0.0370(15) Uani 1 1 d .
H60A H 0.0676 0.3547 0.5927 0.044 Uiso 1 1 calc R
H60B H 0.0380 0.3548 0.5330 0.044 Uiso 1 1 calc R
C61 C 0.1925(2) 0.6496(2) 0.6718(2) 0.0391(15) Uani 1 1 d .
H61A H 0.2315 0.6429 0.6774 0.047 Uiso 1 1 calc R
H61B H 0.1910 0.6855 0.6877 0.047 Uiso 1 1 calc R
C62 C 0.1587(2) 0.6539(2) 0.61689(19) 0.0363(14) Uani 1 1 d .
H62A H 0.1191 0.6578 0.6104 0.044 Uiso 1 1 calc R
H62B H 0.1700 0.6870 0.6033 0.044 Uiso 1 1 calc R
C63 C 0.1452(2) 0.6104(2) 0.54068(19) 0.0343(14) Uani 1 1 d .
H63A H 0.1627 0.6423 0.5316 0.041 Uiso 1 1 calc R
H63B H 0.1050 0.6173 0.5276 0.041 Uiso 1 1 calc R
C64 C 0.1560(2) 0.55832(19) 0.51809(19) 0.0292(13) Uani 1 1 d .
H64A H 0.1447 0.5634 0.4817 0.035 Uiso 1 1 calc R
H64B H 0.1959 0.5494 0.5333 0.035 Uiso 1 1 calc R
C65 C 0.1326(2) 0.4645(2) 0.50489(19) 0.0327(14) Uani 1 1 d .
H65A H 0.1711 0.4514 0.5222 0.039 Uiso 1 1 calc R
H65B H 0.1252 0.4710 0.4693 0.039 Uiso 1 1 calc R
C66 C 0.0934(2) 0.4215(2) 0.50895(19) 0.0341(14) Uani 1 1 d .
H66A H 0.0554 0.4367 0.4940 0.041 Uiso 1 1 calc R
H66B H 0.0946 0.3885 0.4893 0.041 Uiso 1 1 calc R
C67 C 0.2198(2) 0.5911(2) 0.74452(19) 0.0348(14) Uani 1 1 d .
H67A H 0.2039 0.5754 0.7670 0.042 Uiso 1 1 calc R
H67B H 0.2398 0.6255 0.7601 0.042 Uiso 1 1 calc R
C68 C 0.2598(2) 0.5505(2) 0.73972(19) 0.0341(14) Uani 1 1 d .
H68A H 0.2742 0.5646 0.7156 0.041 Uiso 1 1 calc R
H68B H 0.2913 0.5457 0.7725 0.041 Uiso 1 1 calc R
C69 C 0.2717(2) 0.4568(2) 0.7230(2) 0.0345(14) Uani 1 1 d .
H69A H 0.3007 0.4521 0.7572 0.041 Uiso 1 1 calc R
H69B H 0.2898 0.4681 0.7007 0.041 Uiso 1 1 calc R
C70 C 0.2413(2) 0.4038(2) 0.7052(2) 0.0353(14) Uani 1 1 d .
H70A H 0.2678 0.3733 0.7091 0.042 Uiso 1 1 calc R
H70B H 0.2202 0.3947 0.7254 0.042 Uiso 1 1 calc R
C71 C 0.1793(2) 0.3581(2) 0.6335(2) 0.0355(14) Uani 1 1 d .
H71A H 0.1516 0.3481 0.6468 0.043 Uiso 1 1 calc R
H71B H 0.2073 0.3283 0.6424 0.043 Uiso 1 1 calc R
C72 C 0.1514(3) 0.3644(2) 0.5772(2) 0.0384(15) Uani 1 1 d .
H72A H 0.1793 0.3765 0.5647 0.046 Uiso 1 1 calc R
H72B H 0.1374 0.3277 0.5622 0.046 Uiso 1 1 calc R
K2 K 0.37207(4) 0.50028(4) 0.90622(4) 0.0214(2) Uani 1 1 d .
N3 N 0.39426(18) 0.62160(16) 0.91374(16) 0.0286(11) Uani 1 1 d .
N4 N 0.35129(17) 0.37798(16) 0.89831(16) 0.0259(10) Uani 1 1 d .
O7 O 0.43609(14) 0.54511(13) 0.85820(12) 0.0262(8) Uani 1 1 d .
O8 O 0.39674(14) 0.43683(13) 0.83552(12) 0.0273(9) Uani 1 1 d .
O9 O 0.42058(15) 0.55042(16) 1.00062(13) 0.0384(10) Uani 1 1 d .
O10 O 0.42061(15) 0.43296(14) 0.99297(12) 0.0317(9) Uani 1 1 d .
O11 O 0.28297(14) 0.57519(13) 0.87019(13) 0.0275(8) Uani 1 1 d .
O12 O 0.26527(14) 0.46144(14) 0.88237(13) 0.0301(9) Uani 1 1 d .
C73 C 0.4409(2) 0.6321(2) 0.8999(2) 0.0416(16) Uani 1 1 d .
H73A H 0.4753 0.6194 0.9275 0.050 Uiso 1 1 calc R
H73B H 0.4441 0.6726 0.8961 0.050 Uiso 1 1 calc R
C74 C 0.4358(3) 0.6038(2) 0.8524(2) 0.0446(17) Uani 1 1 d .
H74A H 0.4010 0.6154 0.8247 0.053 Uiso 1 1 calc R
H74B H 0.4669 0.6151 0.8440 0.053 Uiso 1 1 calc R
C75 C 0.4314(2) 0.5184(2) 0.81301(18) 0.0297(13) Uani 1 1 d .
H75A H 0.4598 0.5331 0.8024 0.036 Uiso 1 1 calc R
H75B H 0.3947 0.5261 0.7862 0.036 Uiso 1 1 calc R
C76 C 0.4388(2) 0.4580(2) 0.82132(19) 0.0286(13) Uani 1 1 d .
H76A H 0.4365 0.4395 0.7903 0.034 Uiso 1 1 calc R
H76B H 0.4756 0.4502 0.8480 0.034 Uiso 1 1 calc R
C77 C 0.4038(2) 0.3787(2) 0.8443(2) 0.0372(15) Uani 1 1 d .
H77A H 0.4383 0.3714 0.8740 0.045 Uiso 1 1 calc R
H77B H 0.4064 0.3601 0.8152 0.045 Uiso 1 1 calc R
C78 C 0.3553(2) 0.3561(2) 0.8527(2) 0.0382(15) Uani 1 1 d .
H78A H 0.3210 0.3653 0.8234 0.046 Uiso 1 1 calc R
H78B H 0.3583 0.3151 0.8551 0.046 Uiso 1 1 calc R
C79 C 0.4085(2) 0.6408(2) 0.9650(2) 0.0411(16) Uani 1 1 d .
H79A H 0.3741 0.6451 0.9704 0.049 Uiso 1 1 calc R
H79B H 0.4261 0.6778 0.9692 0.049 Uiso 1 1 calc R
C80 C 0.4466(2) 0.6025(2) 1.0041(2) 0.0491(18) Uani 1 1 d .
H80A H 0.4812 0.5977 0.9992 0.059 Uiso 1 1 calc R
H80B H 0.4560 0.6185 1.0377 0.059 Uiso 1 1 calc R
C81 C 0.4518(3) 0.5147(3) 1.0411(2) 0.0502(18) Uani 1 1 d .
H81A H 0.4571 0.5325 1.0732 0.060 Uiso 1 1 calc R
H81B H 0.4886 0.5079 1.0410 0.060 Uiso 1 1 calc R
C82 C 0.4220(3) 0.4612(3) 1.03585(19) 0.0440(17) Uani 1 1 d .
H82A H 0.4411 0.4380 1.0659 0.053 Uiso 1 1 calc R
H82B H 0.3840 0.4682 1.0327 0.053 Uiso 1 1 calc R
C83 C 0.4000(2) 0.3780(2) 0.9909(2) 0.0429(16) Uani 1 1 d .
H83A H 0.3641 0.3791 0.9938 0.052 Uiso 1 1 calc R
H83B H 0.4261 0.3560 1.0192 0.052 Uiso 1 1 calc R
C84 C 0.3930(2) 0.3513(2) 0.9426(2) 0.0382(15) Uani 1 1 d .
H84A H 0.4289 0.3520 0.9396 0.046 Uiso 1 1 calc R
H84B H 0.3826 0.3120 0.9434 0.046 Uiso 1 1 calc R
C85 C 0.3447(2) 0.6506(2) 0.8793(2) 0.0361(14) Uani 1 1 d .
H85A H 0.3409 0.6443 0.8446 0.043 Uiso 1 1 calc R
H85B H 0.3496 0.6909 0.8860 0.043 Uiso 1 1 calc R
C86 C 0.2927(2) 0.6325(2) 0.8833(2) 0.0340(14) Uani 1 1 d .
H86A H 0.2960 0.6381 0.9180 0.041 Uiso 1 1 calc R
H86B H 0.2613 0.6551 0.8607 0.041 Uiso 1 1 calc R
C87 C 0.2353(2) 0.5555(2) 0.8764(2) 0.0362(14) Uani 1 1 d .
H87A H 0.2039 0.5808 0.8594 0.043 Uiso 1 1 calc R
H87B H 0.2427 0.5546 0.9124 0.043 Uiso 1 1 calc R
C88 C 0.2212(2) 0.4984(2) 0.8547(2) 0.0372(14) Uani 1 1 d .
H88A H 0.1865 0.4857 0.8565 0.045 Uiso 1 1 calc R
H88B H 0.2158 0.4989 0.8192 0.045 Uiso 1 1 calc R
C89 C 0.2526(2) 0.4071(2) 0.8630(2) 0.0325(14) Uani 1 1 d .
H89A H 0.2517 0.4059 0.8288 0.039 Uiso 1 1 calc R
H89B H 0.2158 0.3961 0.8610 0.039 Uiso 1 1 calc R
C90 C 0.2956(2) 0.3673(2) 0.8963(2) 0.0319(13) Uani 1 1 d .
H90A H 0.2969 0.3699 0.9305 0.038 Uiso 1 1 calc R
H90B H 0.2845 0.3290 0.8841 0.038 Uiso 1 1 calc R

loop_
_atom_site_aniso_label
_atom_site_aniso_U_11
_atom_site_aniso_U_22
_atom_site_aniso_U_33
_atom_site_aniso_U_23
_atom_site_aniso_U_13
_atom_site_aniso_U_12
Ge1 0.0252(3) 0.0251(3) 0.0161(3) 0.0007(2) 0.0103(3) 0.0023(2)
Ge2 0.0223(3) 0.0235(3) 0.0264(3) -0.0071(2) 0.0090(3) -0.0048(2)
Ge3 0.0322(3) 0.0166(3) 0.0182(3) 0.0011(2) 0.0089(3) 0.0027(2)
Ge4 0.0254(3) 0.0162(3) 0.0195(3) -0.0032(2) 0.0076(3) -0.0007(2)
Ge5 0.0286(3) 0.0193(3) 0.0154(3) 0.0018(2) 0.0097(3) 0.0017(2)
Ge6 0.0225(3) 0.0270(3) 0.0203(3) -0.0032(2) 0.0103(3) -0.0004(2)
Ge7 0.0222(3) 0.0228(3) 0.0157(3) 0.0013(2) 0.0047(2) -0.0025(2)
Ge8 0.0220(3) 0.0209(3) 0.0224(3) 0.0030(2) 0.0106(3) 0.0029(2)
Ge9 0.0349(3) 0.0156(3) 0.0192(3) -0.0031(2) 0.0158(3) -0.0031(2)
Si1 0.0227(8) 0.0188(7) 0.0148(8) 0.0003(6) 0.0050(6) -0.0009(6)
Si2 0.0280(9) 0.0178(7) 0.0161(8) -0.0001(6) 0.0074(7) -0.0012(6)
Si3 0.0236(9) 0.0284(9) 0.0376(10) -0.0027(7) 0.0092(8) 0.0009(7)
Si4 0.0424(10) 0.0242(8) 0.0173(8) 0.0014(6) 0.0074(8) -0.0112(7)
Si5 0.0231(8) 0.0228(7) 0.0146(8) 0.0003(6) 0.0076(7) 0.0046(6)
Si6 0.0317(9) 0.0229(8) 0.0295(9) -0.0066(7) 0.0082(8) 0.0033(7)
Si7 0.0411(11) 0.0532(11) 0.0250(9) 0.0115(8) 0.0208(8) 0.0171(9)
Si8 0.0244(9) 0.0268(8) 0.0192(8) 0.0027(6) 0.0036(7) -0.0010(7)
Si9 0.0219(8) 0.0163(7) 0.0150(7) -0.0009(6) 0.0079(6) -0.0005(6)
Si10 0.0251(9) 0.0280(8) 0.0192(8) 0.0002(6) 0.0054(7) -0.0042(7)
Si11 0.0308(9) 0.0146(7) 0.0293(9) 0.0010(6) 0.0127(7) 0.0035(6)
Si12 0.0288(9) 0.0225(8) 0.0222(8) -0.0043(6) 0.0149(7) -0.0028(7)
C1 0.039(4) 0.028(3) 0.032(3) 0.002(2) 0.018(3) 0.004(3)
C2 0.030(3) 0.023(3) 0.019(3) -0.002(2) 0.003(3) -0.004(2)
C3 0.045(4) 0.027(3) 0.016(3) 0.000(2) 0.001(3) -0.004(3)
C4 0.030(3) 0.041(4) 0.048(4) -0.012(3) 0.018(3) -0.006(3)
C5 0.039(4) 0.028(3) 0.076(5) -0.013(3) 0.028(4) 0.005(3)
C6 0.030(4) 0.066(5) 0.057(5) 0.016(4) 0.007(3) 0.012(3)
C7 0.056(4) 0.034(3) 0.020(3) 0.006(3) 0.007(3) -0.004(3)
C8 0.086(5) 0.028(3) 0.034(4) 0.003(3) 0.018(4) -0.018(3)
C9 0.053(4) 0.057(4) 0.020(3) -0.008(3) 0.020(3) -0.031(3)
C10 0.051(4) 0.023(3) 0.054(4) 0.002(3) 0.024(4) -0.007(3)
C11 0.045(4) 0.038(4) 0.049(4) -0.018(3) 0.008(3) 0.007(3)
C12 0.049(4) 0.033(4) 0.063(5) -0.012(3) 0.019(4) 0.012(3)
C13 0.081(6) 0.081(5) 0.027(4) 0.004(3) 0.028(4) 0.017(4)
C14 0.048(4) 0.067(5) 0.049(4) 0.029(3) 0.028(4) 0.002(4)
C15 0.076(6) 0.118(7) 0.061(5) 0.037(5) 0.058(5) 0.049(5)
C16 0.027(3) 0.056(4) 0.034(4) 0.005(3) 0.008(3) 0.005(3)
C17 0.054(4) 0.037(4) 0.039(4) 0.007(3) -0.005(3) -0.017(3)
C18 0.040(4) 0.055(4) 0.018(3) -0.001(3) 0.007(3) 0.003(3)
C19 0.037(4) 0.042(4) 0.052(4) 0.008(3) 0.017(3) -0.010(3)
C20 0.043(4) 0.091(5) 0.025(4) -0.017(3) 0.008(3) -0.018(4)
C21 0.030(4) 0.037(4) 0.041(4) 0.014(3) -0.003(3) 0.002(3)
C22 0.053(4) 0.019(3) 0.038(4) 0.000(2) 0.024(3) -0.003(3)
C23 0.038(4) 0.042(4) 0.060(5) 0.015(3) 0.008(4) 0.002(3)
C24 0.077(5) 0.025(3) 0.058(5) -0.003(3) 0.041(4) 0.005(3)
C25 0.027(3) 0.044(4) 0.039(4) -0.007(3) 0.020(3) -0.006(3)
C26 0.042(4) 0.026(3) 0.028(3) -0.004(2) 0.020(3) -0.009(3)
C27 0.045(4) 0.031(3) 0.043(4) -0.006(3) 0.031(3) -0.002(3)
Ge10 0.0219(3) 0.0266(3) 0.0222(3) 0.0047(2) 0.0094(3) 0.0023(2)
Ge11 0.0334(3) 0.0245(3) 0.0170(3) -0.0032(2) 0.0106(3) -0.0031(3)
Ge12 0.0234(3) 0.0227(3) 0.0233(3) 0.0054(2) 0.0083(3) 0.0048(2)
Ge13 0.0362(4) 0.0216(3) 0.0190(3) -0.0026(2) 0.0106(3) -0.0042(3)
Ge14 0.0220(3) 0.0240(3) 0.0305(3) 0.0068(2) 0.0093(3) 0.0046(3)
Ge15 0.0266(3) 0.0267(3) 0.0178(3) 0.0005(2) 0.0103(3) -0.0016(3)
Ge16 0.0237(3) 0.0349(3) 0.0175(3) -0.0029(2) 0.0060(3) 0.0037(3)
Ge17 0.0333(3) 0.0201(3) 0.0189(3) 0.0051(2) 0.0141(3) 0.0075(3)
Ge18 0.0217(3) 0.0207(3) 0.0265(3) -0.0041(2) 0.0109(3) -0.0025(2)
Si13 0.0219(8) 0.0211(8) 0.0176(8) 0.0000(6) 0.0063(7) -0.0006(6)
Si14 0.0275(9) 0.0247(8) 0.0178(8) 0.0023(6) 0.0092(7) 0.0001(7)
Si15 0.0273(9) 0.0312(9) 0.0202(8) -0.0005(6) 0.0082(7) 0.0057(7)
Si16 0.0312(9) 0.0285(8) 0.0326(9) -0.0053(7) 0.0123(8) -0.0083(7)
Si17 0.0276(9) 0.0188(7) 0.0217(8) 0.0030(6) 0.0127(7) 0.0016(6)
Si18 0.0450(11) 0.0327(9) 0.0280(9) 0.0066(7) 0.0207(8) 0.0106(8)
Si19 0.0376(10) 0.0327(9) 0.0342(10) 0.0073(7) 0.0149(8) 0.0118(8)
Si20 0.0496(12) 0.0350(10) 0.0476(12) -0.0078(8) 0.0247(10) -0.0145(9)
Si21 0.0213(8) 0.0184(7) 0.0201(8) 0.0011(6) 0.0073(7) 0.0000(6)
Si22 0.0361(10) 0.0171(8) 0.0397(10) -0.0009(7) 0.0100(8) 0.0012(7)
Si23 0.0264(9) 0.0278(8) 0.0296(9) -0.0019(7) 0.0150(7) -0.0042(7)
Si24 0.0265(9) 0.0365(9) 0.0206(8) -0.0004(7) 0.0057(7) -0.0028(7)
C28 0.040(4) 0.031(3) 0.032(3) -0.001(3) 0.021(3) -0.002(3)
C29 0.030(3) 0.030(3) 0.025(3) 0.006(2) 0.009(3) -0.004(3)
C30 0.043(4) 0.042(4) 0.021(3) 0.011(3) 0.008(3) -0.001(3)
C31 0.042(4) 0.034(3) 0.033(4) 0.001(3) 0.014(3) 0.009(3)
C32 0.034(4) 0.052(4) 0.026(3) 0.002(3) 0.016(3) 0.014(3)
C33 0.036(4) 0.056(4) 0.024(3) 0.001(3) 0.005(3) 0.008(3)
C34 0.056(5) 0.046(4) 0.060(5) -0.009(3) 0.031(4) -0.027(3)
C35 0.043(4) 0.053(4) 0.039(4) -0.012(3) 0.018(3) -0.012(3)
C36 0.055(4) 0.023(3) 0.050(4) -0.007(3) 0.017(4) -0.006(3)
C37 0.063(5) 0.054(4) 0.046(4) -0.016(3) 0.018(4) 0.004(4)
C38 0.087(6) 0.056(4) 0.049(4) 0.017(3) 0.048(4) 0.011(4)
C39 0.053(4) 0.064(4) 0.040(4) 0.007(3) 0.033(4) 0.023(3)
C40 0.061(5) 0.065(5) 0.067(5) 0.036(4) 0.023(4) 0.020(4)
C41 0.035(4) 0.046(4) 0.043(4) -0.010(3) 0.010(3) 0.006(3)
C42 0.054(4) 0.047(4) 0.066(5) 0.001(3) 0.039(4) 0.013(3)
C43 0.160(8) 0.052(5) 0.052(5) -0.003(4) 0.028(5) -0.054(5)
C44 0.047(4) 0.032(3) 0.047(4) -0.012(3) 0.021(3) -0.011(3)
C45 0.038(5) 0.141(8) 0.125(8) -0.053(6) 0.041(5) -0.032(5)
C46 0.058(5) 0.019(3) 0.068(5) -0.003(3) 0.016(4) -0.005(3)
C47 0.061(5) 0.031(4) 0.086(5) -0.009(3) 0.041(4) 0.014(3)
C48 0.058(5) 0.031(3) 0.041(4) 0.010(3) -0.004(3) 0.004(3)
C49 0.043(4) 0.052(4) 0.055(4) -0.015(3) 0.034(4) -0.017(3)
C50 0.040(4) 0.045(4) 0.031(3) -0.003(3) 0.019(3) -0.011(3)
C51 0.041(4) 0.049(4) 0.046(4) -0.001(3) 0.023(3) 0.009(3)
C52 0.030(4) 0.055(4) 0.033(4) -0.003(3) 0.006(3) -0.009(3)
C53 0.047(4) 0.046(4) 0.031(4) 0.008(3) -0.008(3) -0.006(3)
C54 0.045(4) 0.090(5) 0.029(4) -0.011(4) 0.013(3) -0.006(4)
K1 0.0238(6) 0.0188(6) 0.0211(6) 0.0003(5) 0.0091(5) 0.0000(5)
N1 0.035(3) 0.021(2) 0.025(3) -0.0047(19) 0.006(2) 0.005(2)
N2 0.041(3) 0.020(2) 0.027(3) -0.0041(19) 0.014(2) -0.011(2)
O1 0.038(2) 0.033(2) 0.027(2) 0.0032(17) 0.0194(19) 0.0040(18)
O2 0.022(2) 0.038(2) 0.032(2) -0.0020(18) 0.0094(18) -0.0075(18)
O3 0.036(2) 0.0202(19) 0.017(2) 0.0018(15) 0.0071(17) 0.0000(17)
O4 0.041(2) 0.0201(19) 0.028(2) -0.0012(16) 0.0207(19) -0.0038(17)
O5 0.026(2) 0.025(2) 0.029(2) -0.0034(16) 0.0074(18) 0.0039(17)
O6 0.031(2) 0.022(2) 0.027(2) 0.0007(16) 0.0064(18) 0.0053(17)
C55 0.044(4) 0.034(3) 0.025(3) -0.008(3) 0.007(3) 0.013(3)
C56 0.041(4) 0.055(4) 0.030(4) -0.001(3) 0.021(3) 0.019(3)
C57 0.041(4) 0.039(4) 0.049(4) 0.020(3) 0.033(3) 0.016(3)
C58 0.032(4) 0.037(4) 0.062(5) 0.015(3) 0.026(4) 0.006(3)
C59 0.025(3) 0.046(4) 0.036(4) 0.005(3) 0.005(3) -0.019(3)
C60 0.047(4) 0.032(3) 0.030(3) -0.004(3) 0.013(3) -0.017(3)
C61 0.054(4) 0.024(3) 0.035(4) -0.003(3) 0.015(3) -0.008(3)
C62 0.051(4) 0.019(3) 0.030(3) 0.001(2) 0.008(3) -0.003(3)
C63 0.048(4) 0.026(3) 0.027(3) 0.007(2) 0.013(3) -0.005(3)
C64 0.047(4) 0.025(3) 0.020(3) 0.005(2) 0.018(3) -0.005(3)
C65 0.051(4) 0.028(3) 0.020(3) 0.002(2) 0.015(3) -0.001(3)
C66 0.052(4) 0.027(3) 0.019(3) -0.005(2) 0.010(3) -0.007(3)
C67 0.040(4) 0.029(3) 0.026(3) -0.009(3) 0.004(3) 0.000(3)
C68 0.034(4) 0.035(3) 0.022(3) -0.001(3) -0.001(3) -0.004(3)
C69 0.029(3) 0.042(4) 0.030(3) 0.004(3) 0.010(3) 0.012(3)
C70 0.039(4) 0.032(3) 0.028(3) 0.009(3) 0.006(3) 0.017(3)
C71 0.046(4) 0.019(3) 0.042(4) -0.001(3) 0.018(3) 0.001(3)
C72 0.064(5) 0.022(3) 0.032(4) -0.003(3) 0.022(3) -0.001(3)
K2 0.0216(6) 0.0217(6) 0.0212(6) -0.0012(5) 0.0088(5) -0.0004(5)
N3 0.026(3) 0.022(2) 0.039(3) -0.011(2) 0.014(2) -0.002(2)
N4 0.022(3) 0.022(2) 0.033(3) 0.005(2) 0.010(2) -0.001(2)
O7 0.036(2) 0.0183(18) 0.031(2) 0.0004(16) 0.0204(19) 0.0003(17)
O8 0.033(2) 0.023(2) 0.031(2) -0.0055(16) 0.0175(19) -0.0019(17)
O9 0.032(2) 0.047(3) 0.024(2) -0.0113(19) -0.0007(19) 0.007(2)
O10 0.036(2) 0.041(2) 0.021(2) 0.0093(17) 0.0156(19) 0.0050(19)
O11 0.024(2) 0.024(2) 0.037(2) -0.0053(16) 0.0143(18) 0.0009(16)
O12 0.024(2) 0.029(2) 0.034(2) -0.0015(17) 0.0074(18) -0.0027(17)
C73 0.034(4) 0.022(3) 0.076(5) -0.013(3) 0.030(4) -0.009(3)
C74 0.058(4) 0.025(3) 0.071(5) 0.007(3) 0.046(4) -0.005(3)
C75 0.037(4) 0.037(3) 0.022(3) 0.004(2) 0.019(3) 0.002(3)
C76 0.026(3) 0.038(3) 0.025(3) -0.006(2) 0.013(3) 0.002(3)
C77 0.050(4) 0.025(3) 0.045(4) -0.009(3) 0.027(3) 0.002(3)
C78 0.048(4) 0.022(3) 0.047(4) -0.010(3) 0.021(3) -0.008(3)
C79 0.030(4) 0.036(3) 0.054(4) -0.025(3) 0.014(3) -0.007(3)
C80 0.029(4) 0.055(4) 0.049(4) -0.034(3) 0.001(3) -0.004(3)
C81 0.047(4) 0.071(5) 0.019(3) -0.014(3) -0.001(3) 0.027(4)
C82 0.055(4) 0.068(5) 0.013(3) 0.014(3) 0.017(3) 0.024(4)
C83 0.035(4) 0.051(4) 0.042(4) 0.023(3) 0.014(3) 0.001(3)
C84 0.033(4) 0.025(3) 0.055(4) 0.014(3) 0.016(3) -0.001(3)
C85 0.031(4) 0.021(3) 0.055(4) -0.003(3) 0.016(3) 0.000(3)
C86 0.029(3) 0.023(3) 0.044(4) -0.009(3) 0.008(3) 0.004(3)
C87 0.027(3) 0.035(3) 0.053(4) -0.005(3) 0.023(3) -0.002(3)
C88 0.020(3) 0.041(4) 0.047(4) 0.002(3) 0.010(3) 0.001(3)
C89 0.020(3) 0.036(3) 0.037(4) -0.006(3) 0.006(3) -0.010(3)
C90 0.026(3) 0.024(3) 0.045(4) 0.000(3) 0.014(3) -0.007(3)

loop_
_atom_type_symbol
_atom_type_description
_atom_type_scat_dispersion_real
_atom_type_scat_dispersion_imag
_atom_type_scat_source
C C 0.0033 0.0016 'International Tables Vol C Tables 4.2.6.8 and 6.1.1.4'
H H 0.0000 0.0000 'International Tables Vol C Tables 4.2.6.8 and 6.1.1.4'
N N 0.0061 0.0033 'International Tables Vol C Tables 4.2.6.8 and 6.1.1.4'
O O 0.0106 0.0060 'International Tables Vol C Tables 4.2.6.8 and 6.1.1.4'
Si Si 0.0817 0.0704 'International Tables Vol C Tables 4.2.6.8 and 6.1.1.4'
K K 0.2009 0.2494 'International Tables Vol C Tables 4.2.6.8 and 6.1.1.4'
Ge Ge 0.1547 1.8001 'International Tables Vol C Tables 4.2.6.8 and 6.1.1.4'

loop_
_geom_angle_atom_site_label_1
_geom_angle_atom_site_label_2
_geom_angle_atom_site_label_3
_geom_angle
Ge8 Ge1 Ge7 96.64(2)
Ge8 Ge1 Ge2 57.94(2)
Ge7 Ge1 Ge2 100.86(2)
Ge8 Ge1 Ge3 101.12(2)
Ge7 Ge1 Ge3 57.09(2)
Ge2 Ge1 Ge3 58.32(2)
Ge8 Ge2 Ge9 88.69(2)
Ge8 Ge2 Ge3 103.26(3)
Ge9 Ge2 Ge3 58.74(2)
Ge8 Ge2 Ge1 57.88(2)
Ge9 Ge2 Ge1 98.03(2)
Ge3 Ge2 Ge1 61.20(2)
Ge7 Ge3 Ge9 88.98(2)
Ge7 Ge3 Ge2 103.16(3)
Ge9 Ge3 Ge2 59.01(2)
Ge7 Ge3 Ge1 57.95(2)
Ge9 Ge3 Ge1 97.72(2)
Ge2 Ge3 Ge1 60.48(2)
Ge8 Ge4 Ge7 96.09(2)
Ge8 Ge4 Ge5 57.880(19)
Ge7 Ge4 Ge5 100.95(2)
Ge8 Ge4 Ge6 101.59(2)
Ge7 Ge4 Ge6 57.60(2)
Ge5 Ge4 Ge6 58.72(2)
Ge8 Ge5 Ge9 88.72(2)
Ge8 Ge5 Ge6 103.35(2)
Ge9 Ge5 Ge6 59.18(2)
Ge8 Ge5 Ge4 58.18(2)
Ge9 Ge5 Ge4 98.02(2)
Ge6 Ge5 Ge4 60.74(2)
Ge7 Ge6 Ge9 88.18(2)
Ge7 Ge6 Ge5 102.77(2)
Ge9 Ge6 Ge5 58.57(2)
Ge7 Ge6 Ge4 58.208(19)
Ge9 Ge6 Ge4 97.48(2)
Ge5 Ge6 Ge4 60.54(2)
Si1 Ge7 Ge3 123.96(4)
Si1 Ge7 Ge6 126.19(4)
Ge3 Ge7 Ge6 88.72(2)
Si1 Ge7 Ge1 116.55(4)
Ge3 Ge7 Ge1 64.96(2)
Ge6 Ge7 Ge1 115.92(3)
Si1 Ge7 Ge4 118.70(4)
Ge3 Ge7 Ge4 115.76(3)
Ge6 Ge7 Ge4 64.19(2)
Ge1 Ge7 Ge4 76.45(2)
Si5 Ge8 Ge1 111.70(4)
Si5 Ge8 Ge2 127.02(4)
Ge1 Ge8 Ge2 64.18(2)
Si5 Ge8 Ge5 130.34(4)
Ge1 Ge8 Ge5 115.27(3)
Ge2 Ge8 Ge5 88.42(2)
Si5 Ge8 Ge4 114.36(4)
Ge1 Ge8 Ge4 76.52(2)
Ge2 Ge8 Ge4 115.17(3)
Ge5 Ge8 Ge4 63.94(2)
Si9 Ge9 Ge3 118.50(4)
Si9 Ge9 Ge5 122.01(4)
Ge3 Ge9 Ge5 119.49(2)
Si9 Ge9 Ge2 118.72(4)
Ge3 Ge9 Ge2 62.25(2)
Ge5 Ge9 Ge2 87.87(2)
Si9 Ge9 Ge6 121.77(4)
Ge3 Ge9 Ge6 87.30(2)
Ge5 Ge9 Ge6 62.25(2)
Ge2 Ge9 Ge6 119.48(3)
Si2 Si1 Si3 115.66(8)
Si2 Si1 Si4 111.32(7)
Si3 Si1 Si4 109.11(8)
Si2 Si1 Ge7 105.93(6)
Si3 Si1 Ge7 105.23(7)
Si4 Si1 Ge7 109.22(7)
C2 Si2 C1 108.1(2)
C2 Si2 C3 109.7(2)
C1 Si2 C3 108.8(2)
C2 Si2 Si1 109.58(16)
C1 Si2 Si1 109.52(17)
C3 Si2 Si1 111.09(17)
C6 Si3 C5 108.7(3)
C6 Si3 C4 108.9(3)
C5 Si3 C4 108.6(3)
C6 Si3 Si1 111.1(2)
C5 Si3 Si1 108.67(18)
C4 Si3 Si1 110.82(18)
C8 Si4 C9 109.1(3)
C8 Si4 C7 108.4(3)
C9 Si4 C7 107.7(3)
C8 Si4 Si1 110.40(19)
C9 Si4 Si1 111.03(18)
C7 Si4 Si1 110.10(18)
Si8 Si5 Si7 110.79(8)
Si8 Si5 Si6 112.05(7)
Si7 Si5 Si6 112.01(8)
Si8 Si5 Ge8 103.54(6)
Si7 Si5 Ge8 108.87(7)
Si6 Si5 Ge8 109.20(7)
C11 Si6 C12 108.2(3)
C11 Si6 C10 108.0(3)
C12 Si6 C10 108.1(3)
C11 Si6 Si5 112.7(2)
C12 Si6 Si5 109.9(2)
C10 Si6 Si5 109.74(18)
C13 Si7 C14 108.8(3)
C13 Si7 C15 108.3(3)
C14 Si7 C15 107.7(3)
C13 Si7 Si5 111.9(2)
C14 Si7 Si5 111.11(19)
C15 Si7 Si5 108.9(2)
C16 Si8 C18 108.8(2)
C16 Si8 C17 108.5(3)
C18 Si8 C17 108.7(3)
C16 Si8 Si5 112.61(19)
C18 Si8 Si5 109.50(19)
C17 Si8 Si5 108.62(19)
Si12 Si9 Si11 111.89(7)
Si12 Si9 Si10 109.26(7)
Si11 Si9 Si10 112.48(7)
Si12 Si9 Ge9 106.97(6)
Si11 Si9 Ge9 107.64(6)
Si10 Si9 Ge9 108.38(6)
C19 Si10 C21 108.1(3)
C19 Si10 C20 108.0(3)
C21 Si10 C20 108.4(3)
C19 Si10 Si9 111.2(2)
C21 Si10 Si9 109.76(19)
C20 Si10 Si9 111.3(2)
C23 Si11 C24 109.3(3)
C23 Si11 C22 108.6(3)
C24 Si11 C22 108.1(2)
C23 Si11 Si9 110.43(19)
C24 Si11 Si9 110.06(19)
C22 Si11 Si9 110.32(17)
C25 Si12 C26 108.5(2)
C25 Si12 C27 107.1(2)
C26 Si12 C27 109.8(2)
C25 Si12 Si9 112.95(17)
C26 Si12 Si9 107.17(17)
C27 Si12 Si9 111.30(17)
Si2 C1 H1A 109.5
Si2 C1 H1B 109.5
H1A C1 H1B 109.5
Si2 C1 H1C 109.5
H1A C1 H1C 109.5
H1B C1 H1C 109.5
Si2 C2 H2A 109.5
Si2 C2 H2B 109.5
H2A C2 H2B 109.5
Si2 C2 H2C 109.5
H2A C2 H2C 109.5
H2B C2 H2C 109.5
Si2 C3 H3A 109.5
Si2 C3 H3B 109.5
H3A C3 H3B 109.5
Si2 C3 H3C 109.5
H3A C3 H3C 109.5
H3B C3 H3C 109.5
Si3 C4 H4A 109.5
Si3 C4 H4B 109.5
H4A C4 H4B 109.5
Si3 C4 H4C 109.5
H4A C4 H4C 109.5
H4B C4 H4C 109.5
Si3 C5 H5A 109.5
Si3 C5 H5B 109.5
H5A C5 H5B 109.5
Si3 C5 H5C 109.5
H5A C5 H5C 109.5
H5B C5 H5C 109.5
Si3 C6 H6A 109.5
Si3 C6 H6B 109.5
H6A C6 H6B 109.5
Si3 C6 H6C 109.5
H6A C6 H6C 109.5
H6B C6 H6C 109.5
Si4 C7 H7A 109.5
Si4 C7 H7B 109.5
H7A C7 H7B 109.5
Si4 C7 H7C 109.5
H7A C7 H7C 109.5
H7B C7 H7C 109.5
Si4 C8 H8A 109.5
Si4 C8 H8B 109.5
H8A C8 H8B 109.5
Si4 C8 H8C 109.5
H8A C8 H8C 109.5
H8B C8 H8C 109.5
Si4 C9 H9A 109.5
Si4 C9 H9B 109.5
H9A C9 H9B 109.5
Si4 C9 H9C 109.5
H9A C9 H9C 109.5
H9B C9 H9C 109.5
Si6 C10 H10A 109.5
Si6 C10 H10B 109.5
H10A C10 H10B 109.5
Si6 C10 H10C 109.5
H10A C10 H10C 109.5
H10B C10 H10C 109.5
Si6 C11 H11A 109.5
Si6 C11 H11B 109.5
H11A C11 H11B 109.5
Si6 C11 H11C 109.5
H11A C11 H11C 109.5
H11B C11 H11C 109.5
Si6 C12 H12A 109.5
Si6 C12 H12B 109.5
H12A C12 H12B 109.5
Si6 C12 H12C 109.5
H12A C12 H12C 109.5
H12B C12 H12C 109.5
Si7 C13 H13A 109.5
Si7 C13 H13B 109.5
H13A C13 H13B 109.5
Si7 C13 H13C 109.5
H13A C13 H13C 109.5
H13B C13 H13C 109.5
Si7 C14 H14A 109.5
Si7 C14 H14B 109.5
H14A C14 H14B 109.5
Si7 C14 H14C 109.5
H14A C14 H14C 109.5
H14B C14 H14C 109.5
Si7 C15 H15A 109.5
Si7 C15 H15B 109.5
H15A C15 H15B 109.5
Si7 C15 H15C 109.5
H15A C15 H15C 109.5
H15B C15 H15C 109.5
Si8 C16 H16A 109.5
Si8 C16 H16B 109.5
H16A C16 H16B 109.5
Si8 C16 H16C 109.5
H16A C16 H16C 109.5
H16B C16 H16C 109.5
Si8 C17 H17A 109.5
Si8 C17 H17B 109.5
H17A C17 H17B 109.5
Si8 C17 H17C 109.5
H17A C17 H17C 109.5
H17B C17 H17C 109.5
Si8 C18 H18A 109.5
Si8 C18 H18B 109.5
H18A C18 H18B 109.5
Si8 C18 H18C 109.5
H18A C18 H18C 109.5
H18B C18 H18C 109.5
Si10 C19 H19A 109.5
Si10 C19 H19B 109.5
H19A C19 H19B 109.5
Si10 C19 H19C 109.5
H19A C19 H19C 109.5
H19B C19 H19C 109.5
Si10 C20 H20A 109.5
Si10 C20 H20B 109.5
H20A C20 H20B 109.5
Si10 C20 H20C 109.5
H20A C20 H20C 109.5
H20B C20 H20C 109.5
Si10 C21 H21A 109.5
Si10 C21 H21B 109.5
H21A C21 H21B 109.5
Si10 C21 H21C 109.5
H21A C21 H21C 109.5
H21B C21 H21C 109.5
Si11 C22 H22A 109.5
Si11 C22 H22B 109.5
H22A C22 H22B 109.5
Si11 C22 H22C 109.5
H22A C22 H22C 109.5
H22B C22 H22C 109.5
Si11 C23 H23A 109.5
Si11 C23 H23B 109.5
H23A C23 H23B 109.5
Si11 C23 H23C 109.5
H23A C23 H23C 109.5
H23B C23 H23C 109.5
Si11 C24 H24A 109.5
Si11 C24 H24B 109.5
H24A C24 H24B 109.5
Si11 C24 H24C 109.5
H24A C24 H24C 109.5
H24B C24 H24C 109.5
Si12 C25 H25A 109.5
Si12 C25 H25B 109.5
H25A C25 H25B 109.5
Si12 C25 H25C 109.5
H25A C25 H25C 109.5
H25B C25 H25C 109.5
Si12 C26 H26A 109.5
Si12 C26 H26B 109.5
H26A C26 H26B 109.5
Si12 C26 H26C 109.5
H26A C26 H26C 109.5
H26B C26 H26C 109.5
Si12 C27 H27A 109.5
Si12 C27 H27B 109.5
H27A C27 H27B 109.5
Si12 C27 H27C 109.5
H27A C27 H27C 109.5
H27B C27 H27C 109.5
Ge16 Ge10 Ge17 89.24(2)
Ge16 Ge10 Ge11 102.19(2)
Ge17 Ge10 Ge11 58.49(2)
Ge16 Ge10 Ge12 57.72(2)
Ge17 Ge10 Ge12 98.08(2)
Ge11 Ge10 Ge12 60.28(2)
Ge18 Ge11 Ge17 89.45(2)
Ge18 Ge11 Ge10 102.70(3)
Ge17 Ge11 Ge10 58.38(2)
Ge18 Ge11 Ge12 57.77(2)
Ge17 Ge11 Ge12 98.42(2)
Ge10 Ge11 Ge12 60.88(2)
Ge18 Ge12 Ge16 95.47(2)
Ge18 Ge12 Ge11 57.73(2)
Ge16 Ge12 Ge11 100.88(2)
Ge18 Ge12 Ge10 101.13(2)
Ge16 Ge12 Ge10 57.43(2)
Ge11 Ge12 Ge10 58.84(2)
Ge16 Ge13 Ge17 88.91(2)
Ge16 Ge13 Ge14 102.81(3)
Ge17 Ge13 Ge14 59.12(2)
Ge16 Ge13 Ge15 58.97(2)
Ge17 Ge13 Ge15 98.90(2)
Ge14 Ge13 Ge15 60.30(2)
Ge18 Ge14 Ge17 89.05(2)
Ge18 Ge14 Ge13 102.48(3)
Ge17 Ge14 Ge13 58.57(2)
Ge18 Ge14 Ge15 58.41(2)
Ge17 Ge14 Ge15 98.71(3)
Ge13 Ge14 Ge15 60.57(2)
Ge18 Ge15 Ge16 94.36(2)
Ge18 Ge15 Ge14 58.03(2)
Ge16 Ge15 Ge14 101.08(2)
Ge18 Ge15 Ge13 101.13(2)
Ge16 Ge15 Ge13 57.80(2)
Ge14 Ge15 Ge13 59.13(2)
Si13 Ge16 Ge10 126.84(4)
Si13 Ge16 Ge12 109.64(4)
Ge10 Ge16 Ge12 64.85(2)
Si13 Ge16 Ge13 131.96(4)
Ge10 Ge16 Ge13 87.58(2)
Ge12 Ge16 Ge13 115.73(3)
Si13 Ge16 Ge15 113.72(4)
Ge10 Ge16 Ge15 116.11(3)
Ge12 Ge16 Ge15 78.42(2)
Ge13 Ge16 Ge15 63.24(2)
Si17 Ge17 Ge10 119.72(4)
Si17 Ge17 Ge11 123.26(4)
Ge10 Ge17 Ge11 63.13(2)
Si17 Ge17 Ge13 117.68(4)
Ge10 Ge17 Ge13 87.23(2)
Ge11 Ge17 Ge13 119.06(3)
Si17 Ge17 Ge14 120.78(4)
Ge10 Ge17 Ge14 119.40(3)
Ge11 Ge17 Ge14 86.65(2)
Ge13 Ge17 Ge14 62.31(2)
Si21 Ge18 Ge11 122.04(4)
Si21 Ge18 Ge12 119.97(4)
Ge11 Ge18 Ge12 64.49(2)
Si21 Ge18 Ge14 123.39(4)
Ge11 Ge18 Ge14 87.52(2)
Ge12 Ge18 Ge14 116.24(3)
Si21 Ge18 Ge15 121.25(4)
Ge11 Ge18 Ge15 116.30(3)
Ge12 Ge18 Ge15 79.07(2)
Ge14 Ge18 Ge15 63.56(2)
Si16 Si13 Si15 107.85(8)
Si16 Si13 Si14 110.17(7)
Si15 Si13 Si14 111.46(7)
Si16 Si13 Ge16 110.52(7)
Si15 Si13 Ge16 110.19(7)
Si14 Si13 Ge16 106.67(7)
C29 Si14 C30 108.8(2)
C29 Si14 C28 109.8(2)
C30 Si14 C28 108.3(2)
C29 Si14 Si13 110.47(16)
C30 Si14 Si13 110.37(18)
C28 Si14 Si13 109.04(17)
C31 Si15 C32 109.7(2)
C31 Si15 C33 106.8(3)
C32 Si15 C33 109.2(3)
C31 Si15 Si13 110.97(18)
C32 Si15 Si13 110.16(17)
C33 Si15 Si13 109.95(18)
C36 Si16 C34 108.6(3)
C36 Si16 C35 107.5(3)
C34 Si16 C35 109.0(3)
C36 Si16 Si13 109.70(19)
C34 Si16 Si13 111.2(2)
C35 Si16 Si13 110.70(19)
Si20 Si17 Si18 108.49(8)
Si20 Si17 Si19 112.51(8)
Si18 Si17 Si19 110.20(8)
Si20 Si17 Ge17 109.27(7)
Si18 Si17 Ge17 109.97(7)
Si19 Si17 Ge17 106.37(7)
C39 Si18 C38 108.0(3)
C39 Si18 C37 109.8(3)
C38 Si18 C37 108.7(3)
C39 Si18 Si17 110.32(18)
C38 Si18 Si17 109.9(2)
C37 Si18 Si17 110.16(19)
C40 Si19 C41 107.7(3)
C40 Si19 C42 108.9(3)
C41 Si19 C42 110.0(3)
C40 Si19 Si17 110.4(2)
C41 Si19 Si17 110.81(19)
C42 Si19 Si17 109.0(2)
C44 Si20 C45 108.6(3)
C44 Si20 C43 107.7(3)
C45 Si20 C43 110.8(4)
C44 Si20 Si17 112.59(18)
C45 Si20 Si17 108.6(2)
C43 Si20 Si17 108.6(2)
Si22 Si21 Si24 111.14(8)
Si22 Si21 Si23 110.37(7)
Si24 Si21 Si23 110.63(8)
Si22 Si21 Ge18 110.23(7)
Si24 Si21 Ge18 105.71(6)
Si23 Si21 Ge18 108.63(6)
C48 Si22 C47 108.4(3)
C48 Si22 C46 109.1(3)
C47 Si22 C46 108.6(3)
C48 Si22 Si21 111.19(19)
C47 Si22 Si21 111.7(2)
C46 Si22 Si21 107.8(2)
C50 Si23 C51 109.0(3)
C50 Si23 C49 108.5(3)
C51 Si23 C49 110.2(3)
C50 Si23 Si21 112.17(18)
C51 Si23 Si21 108.15(18)
C49 Si23 Si21 108.79(17)
C53 Si24 C52 109.1(3)
C53 Si24 C54 107.8(3)
C52 Si24 C54 108.0(3)
C53 Si24 Si21 110.29(19)
C52 Si24 Si21 112.14(19)
C54 Si24 Si21 109.4(2)
Si14 C28 H28A 109.5
Si14 C28 H28B 109.5
H28A C28 H28B 109.5
Si14 C28 H28C 109.5
H28A C28 H28C 109.5
H28B C28 H28C 109.5
Si14 C29 H29A 109.5
Si14 C29 H29B 109.5
H29A C29 H29B 109.5
Si14 C29 H29C 109.5
H29A C29 H29C 109.5
H29B C29 H29C 109.5
Si14 C30 H30A 109.5
Si14 C30 H30B 109.5
H30A C30 H30B 109.5
Si14 C30 H30C 109.5
H30A C30 H30C 109.5
H30B C30 H30C 109.5
Si15 C31 H31A 109.5
Si15 C31 H31B 109.5
H31A C31 H31B 109.5
Si15 C31 H31C 109.5
H31A C31 H31C 109.5
H31B C31 H31C 109.5
Si15 C32 H32A 109.5
Si15 C32 H32B 109.5
H32A C32 H32B 109.5
Si15 C32 H32C 109.5
H32A C32 H32C 109.5
H32B C32 H32C 109.5
Si15 C33 H33A 109.5
Si15 C33 H33B 109.5
H33A C33 H33B 109.5
Si15 C33 H33C 109.5
H33A C33 H33C 109.5
H33B C33 H33C 109.5
Si16 C34 H34A 109.5
Si16 C34 H34B 109.5
H34A C34 H34B 109.5
Si16 C34 H34C 109.5
H34A C34 H34C 109.5
H34B C34 H34C 109.5
Si16 C35 H35A 109.5
Si16 C35 H35B 109.5
H35A C35 H35B 109.5
Si16 C35 H35C 109.5
H35A C35 H35C 109.5
H35B C35 H35C 109.5
Si16 C36 H36A 109.5
Si16 C36 H36B 109.5
H36A C36 H36B 109.5
Si16 C36 H36C 109.5
H36A C36 H36C 109.5
H36B C36 H36C 109.5
Si18 C37 H37A 109.5
Si18 C37 H37B 109.5
H37A C37 H37B 109.5
Si18 C37 H37C 109.5
H37A C37 H37C 109.5
H37B C37 H37C 109.5
Si18 C38 H38A 109.5
Si18 C38 H38B 109.5
H38A C38 H38B 109.5
Si18 C38 H38C 109.5
H38A C38 H38C 109.5
H38B C38 H38C 109.5
Si18 C39 H39A 109.5
Si18 C39 H39B 109.5
H39A C39 H39B 109.5
Si18 C39 H39C 109.5
H39A C39 H39C 109.5
H39B C39 H39C 109.5
Si19 C40 H40A 109.5
Si19 C40 H40B 109.5
H40A C40 H40B 109.5
Si19 C40 H40C 109.5
H40A C40 H40C 109.5
H40B C40 H40C 109.5
Si19 C41 H41A 109.5
Si19 C41 H41B 109.5
H41A C41 H41B 109.5
Si19 C41 H41C 109.5
H41A C41 H41C 109.5
H41B C41 H41C 109.5
Si19 C42 H42A 109.5
Si19 C42 H42B 109.5
H42A C42 H42B 109.5
Si19 C42 H42C 109.5
H42A C42 H42C 109.5
H42B C42 H42C 109.5
Si20 C43 H43A 109.5
Si20 C43 H43B 109.5
H43A C43 H43B 109.5
Si20 C43 H43C 109.5
H43A C43 H43C 109.5
H43B C43 H43C 109.5
Si20 C44 H44A 109.5
Si20 C44 H44B 109.5
H44A C44 H44B 109.5
Si20 C44 H44C 109.5
H44A C44 H44C 109.5
H44B C44 H44C 109.5
Si20 C45 H45A 109.5
Si20 C45 H45B 109.5
H45A C45 H45B 109.5
Si20 C45 H45C 109.5
H45A C45 H45C 109.5
H45B C45 H45C 109.5
Si22 C46 H46A 109.5
Si22 C46 H46B 109.5
H46A C46 H46B 109.5
Si22 C46 H46C 109.5
H46A C46 H46C 109.5
H46B C46 H46C 109.5
Si22 C47 H47A 109.5
Si22 C47 H47B 109.5
H47A C47 H47B 109.5
Si22 C47 H47C 109.5
H47A C47 H47C 109.5
H47B C47 H47C 109.5
Si22 C48 H48A 109.5
Si22 C48 H48B 109.5
H48A C48 H48B 109.5
Si22 C48 H48C 109.5
H48A C48 H48C 109.5
H48B C48 H48C 109.5
Si23 C49 H49A 109.5
Si23 C49 H49B 109.5
H49A C49 H49B 109.5
Si23 C49 H49C 109.5
H49A C49 H49C 109.5
H49B C49 H49C 109.5
Si23 C50 H50A 109.5
Si23 C50 H50B 109.5
H50A C50 H50B 109.5
Si23 C50 H50C 109.5
H50A C50 H50C 109.5
H50B C50 H50C 109.5
Si23 C51 H51A 109.5
Si23 C51 H51B 109.5
H51A C51 H51B 109.5
Si23 C51 H51C 109.5
H51A C51 H51C 109.5
H51B C51 H51C 109.5
Si24 C52 H52A 109.5
Si24 C52 H52B 109.5
H52A C52 H52B 109.5
Si24 C52 H52C 109.5
H52A C52 H52C 109.5
H52B C52 H52C 109.5
Si24 C53 H53A 109.5
Si24 C53 H53B 109.5
H53A C53 H53B 109.5
Si24 C53 H53C 109.5
H53A C53 H53C 109.5
H53B C53 H53C 109.5
Si24 C54 H54A 109.5
Si24 C54 H54B 109.5
H54A C54 H54B 109.5
Si24 C54 H54C 109.5
H54A C54 H54C 109.5
H54B C54 H54C 109.5
O6 K1 O2 96.35(11)
O6 K1 O1 130.47(10)
O2 K1 O1 60.10(10)
O6 K1 O3 125.17(10)
O2 K1 O3 133.04(11)
O1 K1 O3 98.70(10)
O6 K1 O4 98.99(10)
O2 K1 O4 96.64(10)
O1 K1 O4 124.79(10)
O3 K1 O4 59.56(9)
O6 K1 O5 60.05(10)
O2 K1 O5 123.44(10)
O1 K1 O5 95.35(10)
O3 K1 O5 98.15(10)
O4 K1 O5 134.80(10)
O6 K1 N2 60.55(11)
O2 K1 N2 59.72(11)
O1 K1 N2 119.70(12)
O3 K1 N2 119.37(10)
O4 K1 N2 60.08(10)
O5 K1 N2 120.41(11)
O6 K1 N1 119.29(11)
O2 K1 N1 121.03(11)
O1 K1 N1 61.03(11)
O3 K1 N1 60.01(10)
O4 K1 N1 119.35(11)
O5 K1 N1 59.50(10)
N2 K1 N1 179.21(12)
C67 N1 C61 109.8(4)
C67 N1 C55 109.3(4)
C61 N1 C55 110.5(4)
C67 N1 K1 110.9(3)
C61 N1 K1 109.5(3)
C55 N1 K1 106.8(3)
C66 N2 C72 109.9(4)
C66 N2 C60 109.7(4)
C72 N2 C60 110.0(4)
C66 N2 K1 109.5(3)
C72 N2 K1 108.4(3)
C60 N2 K1 109.4(3)
C56 O1 C57 111.5(4)
C56 O1 K1 113.8(3)
C57 O1 K1 113.0(3)
C59 O2 C58 112.1(4)
C59 O2 K1 118.4(3)
C58 O2 K1 116.8(3)
C63 O3 C62 111.5(4)
C63 O3 K1 115.3(3)
C62 O3 K1 114.8(3)
C65 O4 C64 111.0(3)
C65 O4 K1 114.7(3)
C64 O4 K1 114.1(3)
C68 O5 C69 111.1(4)
C68 O5 K1 113.8(3)
C69 O5 K1 111.8(3)
C70 O6 C71 112.0(4)
C70 O6 K1 116.5(3)
C71 O6 K1 117.6(3)
N1 C55 C56 114.2(4)
N1 C55 H55A 108.7
C56 C55 H55A 108.7
N1 C55 H55B 108.7
C56 C55 H55B 108.7
H55A C55 H55B 107.6
O1 C56 C55 108.5(4)
O1 C56 H56A 110.0
C55 C56 H56A 110.0
O1 C56 H56B 110.0
C55 C56 H56B 110.0
H56A C56 H56B 108.4
O1 C57 C58 108.7(4)
O1 C57 H57A 109.9
C58 C57 H57A 109.9
O1 C57 H57B 109.9
C58 C57 H57B 109.9
H57A C57 H57B 108.3
O2 C58 C57 108.7(5)
O2 C58 H58A 110.0
C57 C58 H58A 110.0
O2 C58 H58B 110.0
C57 C58 H58B 110.0
H58A C58 H58B 108.3
O2 C59 C60 108.3(4)
O2 C59 H59A 110.0
C60 C59 H59A 110.0
O2 C59 H59B 110.0
C60 C59 H59B 110.0
H59A C59 H59B 108.4
N2 C60 C59 113.3(4)
N2 C60 H60A 108.9
C59 C60 H60A 108.9
N2 C60 H60B 108.9
C59 C60 H60B 108.9
H60A C60 H60B 107.7
N1 C61 C62 114.0(5)
N1 C61 H61A 108.8
C62 C61 H61A 108.8
N1 C61 H61B 108.8
C62 C61 H61B 108.8
H61A C61 H61B 107.6
O3 C62 C61 108.4(4)
O3 C62 H62A 110.0
C61 C62 H62A 110.0
O3 C62 H62B 110.0
C61 C62 H62B 110.0
H62A C62 H62B 108.4
O3 C63 C64 109.3(4)
O3 C63 H63A 109.8
C64 C63 H63A 109.8
O3 C63 H63B 109.8
C64 C63 H63B 109.8
H63A C63 H63B 108.3
O4 C64 C63 108.6(4)
O4 C64 H64A 110.0
C63 C64 H64A 110.0
O4 C64 H64B 110.0
C63 C64 H64B 110.0
H64A C64 H64B 108.4
O4 C65 C66 108.8(4)
O4 C65 H65A 109.9
C66 C65 H65A 109.9
O4 C65 H65B 109.9
C66 C65 H65B 109.9
H65A C65 H65B 108.3
N2 C66 C65 113.9(4)
N2 C66 H66A 108.8
C65 C66 H66A 108.8
N2 C66 H66B 108.8
C65 C66 H66B 108.8
H66A C66 H66B 107.7
N1 C67 C68 113.3(4)
N1 C67 H67A 108.9
C68 C67 H67A 108.9
N1 C67 H67B 108.9
C68 C67 H67B 108.9
H67A C67 H67B 107.7
O5 C68 C67 109.6(4)
O5 C68 H68A 109.8
C67 C68 H68A 109.8
O5 C68 H68B 109.8
C67 C68 H68B 109.8
H68A C68 H68B 108.2
O5 C69 C70 108.4(4)
O5 C69 H69A 110.0
C70 C69 H69A 110.0
O5 C69 H69B 110.0
C70 C69 H69B 110.0
H69A C69 H69B 108.4
O6 C70 C69 109.4(4)
O6 C70 H70A 109.8
C69 C70 H70A 109.8
O6 C70 H70B 109.8
C69 C70 H70B 109.8
H70A C70 H70B 108.3
O6 C71 C72 108.5(4)
O6 C71 H71A 110.0
C72 C71 H71A 110.0
O6 C71 H71B 110.0
C72 C71 H71B 110.0
H71A C71 H71B 108.4
N2 C72 C71 113.7(4)
N2 C72 H72A 108.8
C71 C72 H72A 108.8
N2 C72 H72B 108.8
C71 C72 H72B 108.8
H72A C72 H72B 107.7
O12 K2 O9 113.89(11)
O12 K2 O11 60.60(10)
O9 K2 O11 94.20(10)
O12 K2 O7 139.33(11)
O9 K2 O7 101.41(11)
O11 K2 O7 98.65(10)
O12 K2 O10 94.49(10)
O9 K2 O10 60.32(11)
O11 K2 O10 135.03(10)
O7 K2 O10 121.17(10)
O12 K2 O8 98.40(10)
O9 K2 O8 142.82(11)
O11 K2 O8 118.39(10)
O7 K2 O8 58.87(9)
O10 K2 O8 100.86(10)
O12 K2 N3 119.93(11)
O9 K2 N3 60.37(12)
O11 K2 N3 60.53(11)
O7 K2 N3 61.27(10)
O10 K2 N3 119.37(12)
O8 K2 N3 118.95(11)
O12 K2 N4 60.88(11)
O9 K2 N4 119.82(12)
O11 K2 N4 120.17(11)
O7 K2 N4 117.91(10)
O10 K2 N4 60.63(11)
O8 K2 N4 60.32(10)
N3 K2 N4 179.11(12)
C79 N3 C85 109.9(4)
C79 N3 C73 109.4(4)
C85 N3 C73 110.3(4)
C79 N3 K2 110.3(3)
C85 N3 K2 108.8(3)
C73 N3 K2 108.2(3)
C84 N4 C90 110.0(4)
C84 N4 C78 109.8(4)
C90 N4 C78 109.8(4)
C84 N4 K2 108.3(3)
C90 N4 K2 108.9(3)
C78 N4 K2 110.1(3)
C74 O7 C75 110.1(4)
C74 O7 K2 117.6(3)
C75 O7 K2 116.4(3)
C77 O8 C76 110.0(4)
C77 O8 K2 116.6(3)
C76 O8 K2 117.0(3)
C80 O9 C81 111.9(5)
C80 O9 K2 117.9(3)
C81 O9 K2 116.0(3)
C82 O10 C83 110.9(4)
C82 O10 K2 111.0(3)
C83 O10 K2 117.7(3)
C87 O11 C86 111.1(4)
C87 O11 K2 112.9(3)
C86 O11 K2 119.1(3)
C89 O12 C88 110.1(4)
C89 O12 K2 117.6(3)
C88 O12 K2 116.5(3)
N3 C73 C74 113.9(5)
N3 C73 H73A 108.8
C74 C73 H73A 108.8
N3 C73 H73B 108.8
C74 C73 H73B 108.8
H73A C73 H73B 107.7
O7 C74 C73 110.3(4)
O7 C74 H74A 109.6
C73 C74 H74A 109.6
O7 C74 H74B 109.6
C73 C74 H74B 109.6
H74A C74 H74B 108.1
O7 C75 C76 109.6(4)
O7 C75 H75A 109.7
C76 C75 H75A 109.7
O7 C75 H75B 109.7
C76 C75 H75B 109.7
H75A C75 H75B 108.2
O8 C76 C75 109.4(4)
O8 C76 H76A 109.8
C75 C76 H76A 109.8
O8 C76 H76B 109.8
C75 C76 H76B 109.8
H76A C76 H76B 108.2
O8 C77 C78 109.1(4)
O8 C77 H77A 109.9
C78 C77 H77A 109.9
O8 C77 H77B 109.9
C78 C77 H77B 109.9
H77A C77 H77B 108.3
N4 C78 C77 113.4(4)
N4 C78 H78A 108.9
C77 C78 H78A 108.9
N4 C78 H78B 108.9
C77 C78 H78B 108.9
H78A C78 H78B 107.7
N3 C79 C80 113.7(4)
N3 C79 H79A 108.8
C80 C79 H79A 108.8
N3 C79 H79B 108.8
C80 C79 H79B 108.8
H79A C79 H79B 107.7
O9 C80 C79 109.5(5)
O9 C80 H80A 109.8
C79 C80 H80A 109.8
O9 C80 H80B 109.8
C79 C80 H80B 109.8
H80A C80 H80B 108.2
O9 C81 C82 109.4(5)
O9 C81 H81A 109.8
C82 C81 H81A 109.8
O9 C81 H81B 109.8
C82 C81 H81B 109.8
H81A C81 H81B 108.2
O10 C82 C81 109.3(4)
O10 C82 H82A 109.8
C81 C82 H82A 109.8
O10 C82 H82B 109.8
C81 C82 H82B 109.8
H82A C82 H82B 108.3
O10 C83 C84 109.8(4)
O10 C83 H83A 109.7
C84 C83 H83A 109.7
O10 C83 H83B 109.7
C84 C83 H83B 109.7
H83A C83 H83B 108.2
N4 C84 C83 114.2(5)
N4 C84 H84A 108.7
C83 C84 H84A 108.7
N4 C84 H84B 108.7
C83 C84 H84B 108.7
H84A C84 H84B 107.6
N3 C85 C86 113.9(4)
N3 C85 H85A 108.8
C86 C85 H85A 108.8
N3 C85 H85B 108.8
C86 C85 H85B 108.8
H85A C85 H85B 107.7
O11 C86 C85 109.4(4)
O11 C86 H86A 109.8
C85 C86 H86A 109.8
O11 C86 H86B 109.8
C85 C86 H86B 109.8
H86A C86 H86B 108.2
O11 C87 C88 109.5(4)
O11 C87 H87A 109.8
C88 C87 H87A 109.8
O11 C87 H87B 109.8
C88 C87 H87B 109.8
H87A C87 H87B 108.2
O12 C88 C87 109.0(5)
O12 C88 H88A 109.9
C87 C88 H88A 109.9
O12 C88 H88B 109.9
C87 C88 H88B 109.9
H88A C88 H88B 108.3
O12 C89 C90 109.6(4)
O12 C89 H89A 109.8
C90 C89 H89A 109.8
O12 C89 H89B 109.8
C90 C89 H89B 109.8
H89A C89 H89B 108.2
N4 C90 C89 113.5(4)
N4 C90 H90A 108.9
C89 C90 H90A 108.9
N4 C90 H90B 108.9
C89 C90 H90B 108.9
H90A C90 H90B 107.7

loop_
_geom_bond_atom_site_label_1
_geom_bond_atom_site_label_2
_geom_bond_distance
Ge1 Ge8 2.5278(7)
Ge1 Ge7 2.5312(8)
Ge1 Ge2 2.6867(8)
Ge1 Ge3 2.7055(7)
Ge2 Ge8 2.5294(7)
Ge2 Ge9 2.5450(8)
Ge2 Ge3 2.6272(8)
Ge3 Ge7 2.5071(8)
Ge3 Ge9 2.5379(7)
Ge4 Ge8 2.5403(8)
Ge4 Ge7 2.5405(7)
Ge4 Ge5 2.6855(8)
Ge4 Ge6 2.6907(7)
Ge5 Ge8 2.5319(7)
Ge5 Ge9 2.5414(7)
Ge5 Ge6 2.6359(8)
Ge6 Ge7 2.5237(7)
Ge6 Ge9 2.5578(8)
Ge7 Si1 2.3689(15)
Ge8 Si5 2.3847(14)
Ge9 Si9 2.3747(13)
Si1 Si2 2.3403(18)
Si1 Si3 2.343(2)
Si1 Si4 2.3439(19)
Si2 C2 1.866(5)
Si2 C1 1.870(5)
Si2 C3 1.875(5)
Si3 C6 1.867(6)
Si3 C5 1.868(5)
Si3 C4 1.874(5)
Si4 C8 1.870(5)
Si4 C9 1.871(6)
Si4 C7 1.874(5)
Si5 Si8 2.339(2)
Si5 Si7 2.3493(19)
Si5 Si6 2.351(2)
Si6 C11 1.866(6)
Si6 C12 1.873(5)
Si6 C10 1.874(5)
Si7 C13 1.844(6)
Si7 C14 1.873(6)
Si7 C15 1.874(6)
Si8 C16 1.870(5)
Si8 C18 1.871(5)
Si8 C17 1.874(5)
Si9 Si12 2.3395(18)
Si9 Si11 2.3409(18)
Si9 Si10 2.343(2)
Si10 C19 1.865(5)
Si10 C21 1.873(5)
Si10 C20 1.876(5)
Si11 C23 1.859(6)
Si11 C24 1.863(5)
Si11 C22 1.873(5)
Si12 C25 1.859(5)
Si12 C26 1.870(5)
Si12 C27 1.880(5)
C1 H1A 0.9800
C1 H1B 0.9800
C1 H1C 0.9800
C2 H2A 0.9800
C2 H2B 0.9800
C2 H2C 0.9800
C3 H3A 0.9800
C3 H3B 0.9800
C3 H3C 0.9800
C4 H4A 0.9800
C4 H4B 0.9800
C4 H4C 0.9800
C5 H5A 0.9800
C5 H5B 0.9800
C5 H5C 0.9800
C6 H6A 0.9800
C6 H6B 0.9800
C6 H6C 0.9800
C7 H7A 0.9800
C7 H7B 0.9800
C7 H7C 0.9800
C8 H8A 0.9800
C8 H8B 0.9800
C8 H8C 0.9800
C9 H9A 0.9800
C9 H9B 0.9800
C9 H9C 0.9800
C10 H10A 0.9800
C10 H10B 0.9800
C10 H10C 0.9800
C11 H11A 0.9800
C11 H11B 0.9800
C11 H11C 0.9800
C12 H12A 0.9800
C12 H12B 0.9800
C12 H12C 0.9800
C13 H13A 0.9800
C13 H13B 0.9800
C13 H13C 0.9800
C14 H14A 0.9800
C14 H14B 0.9800
C14 H14C 0.9800
C15 H15A 0.9800
C15 H15B 0.9800
C15 H15C 0.9800
C16 H16A 0.9800
C16 H16B 0.9800
C16 H16C 0.9800
C17 H17A 0.9800
C17 H17B 0.9800
C17 H17C 0.9800
C18 H18A 0.9800
C18 H18B 0.9800
C18 H18C 0.9800
C19 H19A 0.9800
C19 H19B 0.9800
C19 H19C 0.9800
C20 H20A 0.9800
C20 H20B 0.9800
C20 H20C 0.9800
C21 H21A 0.9800
C21 H21B 0.9800
C21 H21C 0.9800
C22 H22A 0.9800
C22 H22B 0.9800
C22 H22C 0.9800
C23 H23A 0.9800
C23 H23B 0.9800
C23 H23C 0.9800
C24 H24A 0.9800
C24 H24B 0.9800
C24 H24C 0.9800
C25 H25A 0.9800
C25 H25B 0.9800
C25 H25C 0.9800
C26 H26A 0.9800
C26 H26B 0.9800
C26 H26C 0.9800
C27 H27A 0.9800
C27 H27B 0.9800
C27 H27C 0.9800
Ge10 Ge16 2.5213(8)
Ge10 Ge17 2.5321(8)
Ge10 Ge11 2.6526(8)
Ge10 Ge12 2.7081(7)
Ge11 Ge18 2.5222(7)
Ge11 Ge17 2.5351(8)
Ge11 Ge12 2.6921(8)
Ge12 Ge18 2.5234(8)
Ge12 Ge16 2.5293(8)
Ge13 Ge16 2.5314(8)
Ge13 Ge17 2.5366(8)
Ge13 Ge14 2.6325(8)
Ge13 Ge15 2.6712(8)
Ge14 Ge18 2.5238(8)
Ge14 Ge17 2.5515(8)
Ge14 Ge15 2.6640(8)
Ge15 Ge18 2.5343(8)
Ge15 Ge16 2.5635(8)
Ge16 Si13 2.3741(15)
Ge17 Si17 2.3646(14)
Ge18 Si21 2.3688(14)
Si13 Si16 2.334(2)
Si13 Si15 2.3465(19)
Si13 Si14 2.3472(18)
Si14 C29 1.860(5)
Si14 C30 1.872(5)
Si14 C28 1.873(5)
Si15 C31 1.870(5)
Si15 C32 1.879(5)
Si15 C33 1.883(5)
Si16 C36 1.871(5)
Si16 C34 1.871(5)
Si16 C35 1.876(6)
Si17 Si20 2.332(2)
Si17 Si18 2.3424(19)
Si17 Si19 2.350(2)
Si18 C39 1.874(5)
Si18 C38 1.878(5)
Si18 C37 1.881(6)
Si19 C40 1.863(6)
Si19 C41 1.879(6)
Si19 C42 1.891(5)
Si20 C44 1.857(5)
Si20 C45 1.873(7)
Si20 C43 1.887(6)
Si21 Si22 2.338(2)
Si21 Si24 2.340(2)
Si21 Si23 2.3461(19)
Si22 C48 1.853(6)
Si22 C47 1.871(6)
Si22 C46 1.884(6)
Si23 C50 1.863(5)
Si23 C51 1.868(5)
Si23 C49 1.889(5)
Si24 C53 1.855(6)
Si24 C52 1.870(5)
Si24 C54 1.883(6)
C28 H28A 0.9800
C28 H28B 0.9800
C28 H28C 0.9800
C29 H29A 0.9800
C29 H29B 0.9800
C29 H29C 0.9800
C30 H30A 0.9800
C30 H30B 0.9800
C30 H30C 0.9800
C31 H31A 0.9800
C31 H31B 0.9800
C31 H31C 0.9800
C32 H32A 0.9800
C32 H32B 0.9800
C32 H32C 0.9800
C33 H33A 0.9800
C33 H33B 0.9800
C33 H33C 0.9800
C34 H34A 0.9800
C34 H34B 0.9800
C34 H34C 0.9800
C35 H35A 0.9800
C35 H35B 0.9800
C35 H35C 0.9800
C36 H36A 0.9800
C36 H36B 0.9800
C36 H36C 0.9800
C37 H37A 0.9800
C37 H37B 0.9800
C37 H37C 0.9800
C38 H38A 0.9800
C38 H38B 0.9800
C38 H38C 0.9800
C39 H39A 0.9800
C39 H39B 0.9800
C39 H39C 0.9800
C40 H40A 0.9800
C40 H40B 0.9800
C40 H40C 0.9800
C41 H41A 0.9800
C41 H41B 0.9800
C41 H41C 0.9800
C42 H42A 0.9800
C42 H42B 0.9800
C42 H42C 0.9800
C43 H43A 0.9800
C43 H43B 0.9800
C43 H43C 0.9800
C44 H44A 0.9800
C44 H44B 0.9800
C44 H44C 0.9800
C45 H45A 0.9800
C45 H45B 0.9800
C45 H45C 0.9800
C46 H46A 0.9800
C46 H46B 0.9800
C46 H46C 0.9800
C47 H47A 0.9800
C47 H47B 0.9800
C47 H47C 0.9800
C48 H48A 0.9800
C48 H48B 0.9800
C48 H48C 0.9800
C49 H49A 0.9800
C49 H49B 0.9800
C49 H49C 0.9800
C50 H50A 0.9800
C50 H50B 0.9800
C50 H50C 0.9800
C51 H51A 0.9800
C51 H51B 0.9800
C51 H51C 0.9800
C52 H52A 0.9800
C52 H52B 0.9800
C52 H52C 0.9800
C53 H53A 0.9800
C53 H53B 0.9800
C53 H53C 0.9800
C54 H54A 0.9800
C54 H54B 0.9800
C54 H54C 0.9800
K1 O6 2.782(3)
K1 O2 2.785(3)
K1 O1 2.819(3)
K1 O3 2.835(3)
K1 O4 2.856(3)
K1 O5 2.874(4)
K1 N2 3.026(4)
K1 N1 3.038(4)
N1 C67 1.469(6)
N1 C61 1.471(6)
N1 C55 1.478(6)
N2 C66 1.466(6)
N2 C72 1.468(7)
N2 C60 1.475(6)
O1 C56 1.409(6)
O1 C57 1.435(6)
O2 C59 1.407(6)
O2 C58 1.435(6)
O3 C63 1.418(6)
O3 C62 1.436(6)
O4 C65 1.412(5)
O4 C64 1.420(5)
O5 C68 1.423(6)
O5 C69 1.434(6)
O6 C70 1.418(6)
O6 C71 1.419(6)
C55 C56 1.502(7)
C55 H55A 0.9900
C55 H55B 0.9900
C56 H56A 0.9900
C56 H56B 0.9900
C57 C58 1.480(8)
C57 H57A 0.9900
C57 H57B 0.9900
C58 H58A 0.9900
C58 H58B 0.9900
C59 C60 1.505(7)
C59 H59A 0.9900
C59 H59B 0.9900
C60 H60A 0.9900
C60 H60B 0.9900
C61 C62 1.494(7)
C61 H61A 0.9900
C61 H61B 0.9900
C62 H62A 0.9900
C62 H62B 0.9900
C63 C64 1.498(6)
C63 H63A 0.9900
C63 H63B 0.9900
C64 H64A 0.9900
C64 H64B 0.9900
C65 C66 1.505(7)
C65 H65A 0.9900
C65 H65B 0.9900
C66 H66A 0.9900
C66 H66B 0.9900
C67 C68 1.491(7)
C67 H67A 0.9900
C67 H67B 0.9900
C68 H68A 0.9900
C68 H68B 0.9900
C69 C70 1.488(7)
C69 H69A 0.9900
C69 H69B 0.9900
C70 H70A 0.9900
C70 H70B 0.9900
C71 C72 1.515(7)
C71 H71A 0.9900
C71 H71B 0.9900
C72 H72A 0.9900
C72 H72B 0.9900
K2 O12 2.788(3)
K2 O9 2.805(4)
K2 O11 2.815(3)
K2 O7 2.820(3)
K2 O10 2.844(3)
K2 O8 2.853(3)
K2 N3 2.972(4)
K2 N4 2.989(4)
N3 C79 1.467(6)
N3 C85 1.468(6)
N3 C73 1.469(6)
N4 C84 1.468(6)
N4 C90 1.475(6)
N4 C78 1.480(6)
O7 C74 1.424(6)
O7 C75 1.431(5)
O8 C77 1.422(6)
O8 C76 1.432(5)
O9 C80 1.414(7)
O9 C81 1.427(6)
O10 C82 1.414(6)
O10 C83 1.423(6)
O11 C87 1.428(6)
O11 C86 1.429(5)
O12 C89 1.413(6)
O12 C88 1.430(6)
C73 C74 1.503(7)
C73 H73A 0.9900
C73 H73B 0.9900
C74 H74A 0.9900
C74 H74B 0.9900
C75 C76 1.475(7)
C75 H75A 0.9900
C75 H75B 0.9900
C76 H76A 0.9900
C76 H76B 0.9900
C77 C78 1.503(7)
C77 H77A 0.9900
C77 H77B 0.9900
C78 H78A 0.9900
C78 H78B 0.9900
C79 C80 1.498(8)
C79 H79A 0.9900
C79 H79B 0.9900
C80 H80A 0.9900
C80 H80B 0.9900
C81 C82 1.486(8)
C81 H81A 0.9900
C81 H81B 0.9900
C82 H82A 0.9900
C82 H82B 0.9900
C83 C84 1.493(7)
C83 H83A 0.9900
C83 H83B 0.9900
C84 H84A 0.9900
C84 H84B 0.9900
C85 C86 1.493(7)
C85 H85A 0.9900
C85 H85B 0.9900
C86 H86A 0.9900
C86 H86B 0.9900
C87 C88 1.497(7)
C87 H87A 0.9900
C87 H87B 0.9900
C88 H88A 0.9900
C88 H88B 0.9900
C89 C90 1.505(7)
C89 H89A 0.9900
C89 H89B 0.9900
C90 H90A 0.9900
C90 H90B 0.9900

loop_
_geom_torsion_atom_site_label_1
_geom_torsion_atom_site_label_2
_geom_torsion_atom_site_label_3
_geom_torsion_atom_site_label_4
_geom_torsion
Ge7 Ge1 Ge2 Ge8 91.08(2)
Ge3 Ge1 Ge2 Ge8 130.85(3)
Ge8 Ge1 Ge2 Ge9 -83.35(2)
Ge7 Ge1 Ge2 Ge9 7.73(3)
Ge3 Ge1 Ge2 Ge9 47.50(2)
Ge8 Ge1 Ge2 Ge3 -130.85(3)
Ge7 Ge1 Ge2 Ge3 -39.78(2)
Ge8 Ge2 Ge3 Ge7 -0.51(3)
Ge9 Ge2 Ge3 Ge7 -80.69(2)
Ge1 Ge2 Ge3 Ge7 40.65(2)
Ge8 Ge2 Ge3 Ge9 80.19(2)
Ge1 Ge2 Ge3 Ge9 121.34(2)
Ge8 Ge2 Ge3 Ge1 -41.16(2)
Ge9 Ge2 Ge3 Ge1 -121.34(2)
Ge8 Ge1 Ge3 Ge7 -90.76(3)
Ge2 Ge1 Ge3 Ge7 -131.55(3)
Ge8 Ge1 Ge3 Ge9 -6.84(3)
Ge7 Ge1 Ge3 Ge9 83.91(2)
Ge2 Ge1 Ge3 Ge9 -47.63(2)
Ge8 Ge1 Ge3 Ge2 40.79(2)
Ge7 Ge1 Ge3 Ge2 131.55(3)
Ge7 Ge4 Ge5 Ge8 -90.35(3)
Ge6 Ge4 Ge5 Ge8 -131.23(3)
Ge8 Ge4 Ge5 Ge9 83.45(2)
Ge7 Ge4 Ge5 Ge9 -6.90(3)
Ge6 Ge4 Ge5 Ge9 -47.78(2)
Ge8 Ge4 Ge5 Ge6 131.23(3)
Ge7 Ge4 Ge5 Ge6 40.88(2)
Ge8 Ge5 Ge6 Ge7 -0.49(3)
Ge9 Ge5 Ge6 Ge7 79.82(2)
Ge4 Ge5 Ge6 Ge7 -41.54(2)
Ge8 Ge5 Ge6 Ge9 -80.31(2)
Ge4 Ge5 Ge6 Ge9 -121.36(2)
Ge8 Ge5 Ge6 Ge4 41.06(2)
Ge9 Ge5 Ge6 Ge4 121.36(2)
Ge8 Ge4 Ge6 Ge7 89.89(3)
Ge5 Ge4 Ge6 Ge7 130.45(3)
Ge8 Ge4 Ge6 Ge9 6.74(3)
Ge7 Ge4 Ge6 Ge9 -83.16(2)
Ge5 Ge4 Ge6 Ge9 47.30(2)
Ge8 Ge4 Ge6 Ge5 -40.56(2)
Ge7 Ge4 Ge6 Ge5 -130.45(3)
Ge9 Ge3 Ge7 Si1 153.97(5)
Ge2 Ge3 Ge7 Si1 -148.24(5)
Ge1 Ge3 Ge7 Si1 -106.27(5)
Ge9 Ge3 Ge7 Ge6 19.77(2)
Ge2 Ge3 Ge7 Ge6 77.56(3)
Ge1 Ge3 Ge7 Ge6 119.54(3)
Ge9 Ge3 Ge7 Ge1 -99.77(2)
Ge2 Ge3 Ge7 Ge1 -41.98(2)
Ge9 Ge3 Ge7 Ge4 -40.60(3)
Ge2 Ge3 Ge7 Ge4 17.19(3)
Ge1 Ge3 Ge7 Ge4 59.17(3)
Ge9 Ge6 Ge7 Si1 -152.15(5)
Ge5 Ge6 Ge7 Si1 150.68(5)
Ge4 Ge6 Ge7 Si1 107.89(5)
Ge9 Ge6 Ge7 Ge3 -19.62(2)
Ge5 Ge6 Ge7 Ge3 -76.79(3)
Ge4 Ge6 Ge7 Ge3 -119.58(3)
Ge9 Ge6 Ge7 Ge1 41.59(3)
Ge5 Ge6 Ge7 Ge1 -15.58(3)
Ge4 Ge6 Ge7 Ge1 -58.38(3)
Ge9 Ge6 Ge7 Ge4 99.96(2)
Ge5 Ge6 Ge7 Ge4 42.80(2)
Ge8 Ge1 Ge7 Si1 -143.91(4)
Ge2 Ge1 Ge7 Si1 157.55(4)
Ge3 Ge1 Ge7 Si1 117.12(5)
Ge8 Ge1 Ge7 Ge3 98.97(2)
Ge2 Ge1 Ge7 Ge3 40.43(2)
Ge8 Ge1 Ge7 Ge6 23.72(3)
Ge2 Ge1 Ge7 Ge6 -34.83(3)
Ge3 Ge1 Ge7 Ge6 -75.25(3)
Ge8 Ge1 Ge7 Ge4 -28.32(2)
Ge2 Ge1 Ge7 Ge4 -86.87(2)
Ge3 Ge1 Ge7 Ge4 -127.30(2)
Ge8 Ge4 Ge7 Si1 141.23(4)
Ge5 Ge4 Ge7 Si1 -160.37(4)
Ge6 Ge4 Ge7 Si1 -118.88(5)
Ge8 Ge4 Ge7 Ge3 -25.01(3)
Ge5 Ge4 Ge7 Ge3 33.39(3)
Ge6 Ge4 Ge7 Ge3 74.87(3)
Ge8 Ge4 Ge7 Ge6 -99.88(2)
Ge5 Ge4 Ge7 Ge6 -41.48(2)
Ge8 Ge4 Ge7 Ge1 28.14(2)
Ge5 Ge4 Ge7 Ge1 86.54(2)
Ge6 Ge4 Ge7 Ge1 128.02(3)
Ge7 Ge1 Ge8 Si5 139.49(4)
Ge2 Ge1 Ge8 Si5 -121.83(5)
Ge3 Ge1 Ge8 Si5 -162.82(4)
Ge7 Ge1 Ge8 Ge2 -98.68(2)
Ge3 Ge1 Ge8 Ge2 -40.99(2)
Ge7 Ge1 Ge8 Ge5 -23.89(3)
Ge2 Ge1 Ge8 Ge5 74.79(3)
Ge3 Ge1 Ge8 Ge5 33.80(3)
Ge7 Ge1 Ge8 Ge4 28.32(2)
Ge2 Ge1 Ge8 Ge4 127.00(2)
Ge3 Ge1 Ge8 Ge4 86.01(2)
Ge9 Ge2 Ge8 Si5 -161.06(5)
Ge3 Ge2 Ge8 Si5 141.52(5)
Ge1 Ge2 Ge8 Si5 98.60(5)
Ge9 Ge2 Ge8 Ge1 100.33(3)
Ge3 Ge2 Ge8 Ge1 42.92(2)
Ge9 Ge2 Ge8 Ge5 -18.86(2)
Ge3 Ge2 Ge8 Ge5 -76.28(3)
Ge1 Ge2 Ge8 Ge5 -119.20(3)
Ge9 Ge2 Ge8 Ge4 41.23(3)
Ge3 Ge2 Ge8 Ge4 -16.18(3)
Ge1 Ge2 Ge8 Ge4 -59.10(3)
Ge9 Ge5 Ge8 Si5 158.95(5)
Ge6 Ge5 Ge8 Si5 -143.19(5)
Ge4 Ge5 Ge8 Si5 -100.79(6)
Ge9 Ge5 Ge8 Ge1 -41.45(3)
Ge6 Ge5 Ge8 Ge1 16.41(3)
Ge4 Ge5 Ge8 Ge1 58.81(3)
Ge9 Ge5 Ge8 Ge2 18.89(2)
Ge6 Ge5 Ge8 Ge2 76.75(3)
Ge4 Ge5 Ge8 Ge2 119.15(3)
Ge9 Ge5 Ge8 Ge4 -100.26(2)
Ge6 Ge5 Ge8 Ge4 -42.40(2)
Ge7 Ge4 Ge8 Si5 -136.16(4)
Ge5 Ge4 Ge8 Si5 124.71(4)
Ge6 Ge4 Ge8 Si5 165.72(4)
Ge7 Ge4 Ge8 Ge1 -28.17(2)
Ge5 Ge4 Ge8 Ge1 -127.30(2)
Ge6 Ge4 Ge8 Ge1 -86.29(2)
Ge7 Ge4 Ge8 Ge2 24.42(3)
Ge5 Ge4 Ge8 Ge2 -74.71(3)
Ge6 Ge4 Ge8 Ge2 -33.70(3)
Ge7 Ge4 Ge8 Ge5 99.13(2)
Ge6 Ge4 Ge8 Ge5 41.01(2)
Ge7 Ge3 Ge9 Si9 -144.55(5)
Ge2 Ge3 Ge9 Si9 109.40(5)
Ge1 Ge3 Ge9 Si9 157.99(5)
Ge7 Ge3 Ge9 Ge5 36.28(3)
Ge2 Ge3 Ge9 Ge5 -69.77(3)
Ge1 Ge3 Ge9 Ge5 -21.17(4)
Ge7 Ge3 Ge9 Ge2 106.04(2)
Ge1 Ge3 Ge9 Ge2 48.59(2)
Ge7 Ge3 Ge9 Ge6 -19.52(2)
Ge2 Ge3 Ge9 Ge6 -125.56(2)
Ge1 Ge3 Ge9 Ge6 -76.97(3)
Ge8 Ge5 Ge9 Si9 -141.72(5)
Ge6 Ge5 Ge9 Si9 111.88(5)
Ge4 Ge5 Ge9 Si9 160.67(5)
Ge8 Ge5 Ge9 Ge3 37.42(3)
Ge6 Ge5 Ge9 Ge3 -68.98(3)
Ge4 Ge5 Ge9 Ge3 -20.19(4)
Ge8 Ge5 Ge9 Ge2 -18.78(2)
Ge6 Ge5 Ge9 Ge2 -125.17(3)
Ge4 Ge5 Ge9 Ge2 -76.38(3)
Ge8 Ge5 Ge9 Ge6 106.40(2)
Ge4 Ge5 Ge9 Ge6 48.79(2)
Ge8 Ge2 Ge9 Si9 144.56(4)
Ge3 Ge2 Ge9 Si9 -109.05(5)
Ge1 Ge2 Ge9 Si9 -158.15(4)
Ge8 Ge2 Ge9 Ge3 -106.39(2)
Ge1 Ge2 Ge9 Ge3 -49.10(2)
Ge8 Ge2 Ge9 Ge5 18.80(2)
Ge3 Ge2 Ge9 Ge5 125.19(2)
Ge1 Ge2 Ge9 Ge5 76.09(2)
Ge8 Ge2 Ge9 Ge6 -37.41(3)
Ge3 Ge2 Ge9 Ge6 68.98(3)
Ge1 Ge2 Ge9 Ge6 19.89(3)
Ge7 Ge6 Ge9 Si9 141.57(5)
Ge5 Ge6 Ge9 Si9 -112.25(5)
Ge4 Ge6 Ge9 Si9 -160.83(4)
Ge7 Ge6 Ge9 Ge3 19.39(2)
Ge5 Ge6 Ge9 Ge3 125.57(2)
Ge4 Ge6 Ge9 Ge3 76.99(2)
Ge7 Ge6 Ge9 Ge5 -106.18(2)
Ge4 Ge6 Ge9 Ge5 -48.58(2)
Ge7 Ge6 Ge9 Ge2 -36.40(3)
Ge5 Ge6 Ge9 Ge2 69.78(3)
Ge4 Ge6 Ge9 Ge2 21.20(3)
Ge3 Ge7 Si1 Si2 159.74(5)
Ge6 Ge7 Si1 Si2 -82.91(7)
Ge1 Ge7 Si1 Si2 83.28(6)
Ge4 Ge7 Si1 Si2 -5.29(7)
Ge3 Ge7 Si1 Si3 -77.27(7)
Ge6 Ge7 Si1 Si3 40.08(8)
Ge1 Ge7 Si1 Si3 -153.74(5)
Ge4 Ge7 Si1 Si3 117.69(6)
Ge3 Ge7 Si1 Si4 39.75(8)
Ge6 Ge7 Si1 Si4 157.10(5)
Ge1 Ge7 Si1 Si4 -36.72(8)
Ge4 Ge7 Si1 Si4 -125.29(6)
Si3 Si1 Si2 C2 -58.0(2)
Si4 Si1 Si2 C2 176.73(18)
Ge7 Si1 Si2 C2 58.11(19)
Si3 Si1 Si2 C1 -176.46(18)
Si4 Si1 Si2 C1 58.27(19)
Ge7 Si1 Si2 C1 -60.34(18)
Si3 Si1 Si2 C3 63.4(2)
Si4 Si1 Si2 C3 -61.9(2)
Ge7 Si1 Si2 C3 179.49(18)
Si2 Si1 Si3 C6 -78.0(2)
Si4 Si1 Si3 C6 48.4(2)
Ge7 Si1 Si3 C6 165.5(2)
Si2 Si1 Si3 C5 162.5(2)
Si4 Si1 Si3 C5 -71.1(2)
Ge7 Si1 Si3 C5 46.0(2)
Si2 Si1 Si3 C4 43.2(2)
Si4 Si1 Si3 C4 169.6(2)
Ge7 Si1 Si3 C4 -73.3(2)
Si2 Si1 Si4 C8 174.7(2)
Si3 Si1 Si4 C8 45.9(2)
Ge7 Si1 Si4 C8 -68.6(2)
Si2 Si1 Si4 C9 -64.1(2)
Si3 Si1 Si4 C9 167.07(19)
Ge7 Si1 Si4 C9 52.5(2)
Si2 Si1 Si4 C7 55.1(2)
Si3 Si1 Si4 C7 -73.7(2)
Ge7 Si1 Si4 C7 171.8(2)
Ge1 Ge8 Si5 Si8 134.74(5)
Ge2 Ge8 Si5 Si8 61.42(7)
Ge5 Ge8 Si5 Si8 -65.10(8)
Ge4 Ge8 Si5 Si8 -140.73(5)
Ge1 Ge8 Si5 Si7 16.83(8)
Ge2 Ge8 Si5 Si7 -56.49(9)
Ge5 Ge8 Si5 Si7 176.99(6)
Ge4 Ge8 Si5 Si7 101.36(7)
Ge1 Ge8 Si5 Si6 -105.74(6)
Ge2 Ge8 Si5 Si6 -179.06(5)
Ge5 Ge8 Si5 Si6 54.42(8)
Ge4 Ge8 Si5 Si6 -21.21(7)
Si8 Si5 Si6 C11 -179.4(2)
Si7 Si5 Si6 C11 -54.2(2)
Ge8 Si5 Si6 C11 66.5(2)
Si8 Si5 Si6 C12 -58.6(2)
Si7 Si5 Si6 C12 66.7(2)
Ge8 Si5 Si6 C12 -172.7(2)
Si8 Si5 Si6 C10 60.2(2)
Si7 Si5 Si6 C10 -174.6(2)
Ge8 Si5 Si6 C10 -53.9(2)
Si8 Si5 Si7 C13 175.0(2)
Si6 Si5 Si7 C13 49.1(2)
Ge8 Si5 Si7 C13 -71.8(2)
Si8 Si5 Si7 C14 -63.2(2)
Si6 Si5 Si7 C14 170.9(2)
Ge8 Si5 Si7 C14 50.0(2)
Si8 Si5 Si7 C15 55.3(3)
Si6 Si5 Si7 C15 -70.7(3)
Ge8 Si5 Si7 C15 168.5(3)
Si7 Si5 Si8 C16 -70.7(2)
Si6 Si5 Si8 C16 55.2(2)
Ge8 Si5 Si8 C16 172.78(19)
Si7 Si5 Si8 C18 168.2(2)
Si6 Si5 Si8 C18 -65.9(2)
Ge8 Si5 Si8 C18 51.6(2)
Si7 Si5 Si8 C17 49.6(2)
Si6 Si5 Si8 C17 175.5(2)
Ge8 Si5 Si8 C17 -67.0(2)
Ge3 Ge9 Si9 Si12 125.13(6)
Ge5 Ge9 Si9 Si12 -55.72(8)
Ge2 Ge9 Si9 Si12 -162.73(5)
Ge6 Ge9 Si9 Si12 19.28(8)
Ge3 Ge9 Si9 Si11 4.73(8)
Ge5 Ge9 Si9 Si11 -176.13(5)
Ge2 Ge9 Si9 Si11 76.87(7)
Ge6 Ge9 Si9 Si11 -101.12(6)
Ge3 Ge9 Si9 Si10 -117.17(6)
Ge5 Ge9 Si9 Si10 61.98(7)
Ge2 Ge9 Si9 Si10 -45.03(7)
Ge6 Ge9 Si9 Si10 136.98(5)
Si12 Si9 Si10 C19 -161.3(2)
Si11 Si9 Si10 C19 -36.4(2)
Ge9 Si9 Si10 C19 82.5(2)
Si12 Si9 Si10 C21 79.2(2)
Si11 Si9 Si10 C21 -155.9(2)
Ge9 Si9 Si10 C21 -37.0(2)
Si12 Si9 Si10 C20 -40.8(2)
Si11 Si9 Si10 C20 84.1(2)
Ge9 Si9 Si10 C20 -157.1(2)
Si12 Si9 Si11 C23 -54.8(2)
Si10 Si9 Si11 C23 -178.3(2)
Ge9 Si9 Si11 C23 62.4(2)
Si12 Si9 Si11 C24 65.9(2)
Si10 Si9 Si11 C24 -57.5(2)
Ge9 Si9 Si11 C24 -176.8(2)
Si12 Si9 Si11 C22 -174.89(19)
Si10 Si9 Si11 C22 61.7(2)
Ge9 Si9 Si11 C22 -57.6(2)
Si11 Si9 Si12 C25 63.2(2)
Si10 Si9 Si12 C25 -171.58(19)
Ge9 Si9 Si12 C25 -54.5(2)
Si11 Si9 Si12 C26 -177.42(18)
Si10 Si9 Si12 C26 -52.18(19)
Ge9 Si9 Si12 C26 64.94(18)
Si11 Si9 Si12 C27 -57.3(2)
Si10 Si9 Si12 C27 67.9(2)
Ge9 Si9 Si12 C27 -175.0(2)
Ge16 Ge10 Ge11 Ge18 0.11(3)
Ge17 Ge10 Ge11 Ge18 -81.36(2)
Ge12 Ge10 Ge11 Ge18 41.31(2)
Ge16 Ge10 Ge11 Ge17 81.47(2)
Ge12 Ge10 Ge11 Ge17 122.66(2)
Ge16 Ge10 Ge11 Ge12 -41.20(2)
Ge17 Ge10 Ge11 Ge12 -122.66(2)
Ge17 Ge11 Ge12 Ge18 83.99(2)
Ge10 Ge11 Ge12 Ge18 130.43(3)
Ge18 Ge11 Ge12 Ge16 -89.62(3)
Ge17 Ge11 Ge12 Ge16 -5.63(3)
Ge10 Ge11 Ge12 Ge16 40.81(2)
Ge18 Ge11 Ge12 Ge10 -130.43(3)
Ge17 Ge11 Ge12 Ge10 -46.44(2)
Ge16 Ge10 Ge12 Ge18 89.41(3)
Ge17 Ge10 Ge12 Ge18 5.47(3)
Ge11 Ge10 Ge12 Ge18 -40.99(2)
Ge17 Ge10 Ge12 Ge16 -83.94(3)
Ge11 Ge10 Ge12 Ge16 -130.40(3)
Ge16 Ge10 Ge12 Ge11 130.40(3)
Ge17 Ge10 Ge12 Ge11 46.46(2)
Ge16 Ge13 Ge14 Ge18 0.21(3)
Ge17 Ge13 Ge14 Ge18 81.07(2)
Ge15 Ge13 Ge14 Ge18 -42.20(2)
Ge16 Ge13 Ge14 Ge17 -80.87(2)
Ge15 Ge13 Ge14 Ge17 -123.27(3)
Ge16 Ge13 Ge14 Ge15 42.40(2)
Ge17 Ge13 Ge14 Ge15 123.27(3)
Ge17 Ge14 Ge15 Ge18 -83.46(2)
Ge13 Ge14 Ge15 Ge18 -129.66(3)
Ge18 Ge14 Ge15 Ge16 88.23(3)
Ge17 Ge14 Ge15 Ge16 4.77(3)
Ge13 Ge14 Ge15 Ge16 -41.43(2)
Ge18 Ge14 Ge15 Ge13 129.66(3)
Ge17 Ge14 Ge15 Ge13 46.20(2)
Ge16 Ge13 Ge15 Ge18 -88.15(3)
Ge17 Ge13 Ge15 Ge18 -4.85(3)
Ge14 Ge13 Ge15 Ge18 41.73(2)
Ge17 Ge13 Ge15 Ge16 83.30(3)
Ge14 Ge13 Ge15 Ge16 129.88(3)
Ge16 Ge13 Ge15 Ge14 -129.88(3)
Ge17 Ge13 Ge15 Ge14 -46.58(2)
Ge17 Ge10 Ge16 Si13 -163.49(5)
Ge11 Ge10 Ge16 Si13 139.03(5)
Ge12 Ge10 Ge16 Si13 96.45(5)
Ge17 Ge10 Ge16 Ge12 100.06(3)
Ge11 Ge10 Ge16 Ge12 42.58(2)
Ge17 Ge10 Ge16 Ge13 -19.94(2)
Ge11 Ge10 Ge16 Ge13 -77.42(3)
Ge12 Ge10 Ge16 Ge13 -120.00(3)
Ge17 Ge10 Ge16 Ge15 38.55(3)
Ge11 Ge10 Ge16 Ge15 -18.93(4)
Ge12 Ge10 Ge16 Ge15 -61.51(3)
Ge18 Ge12 Ge16 Si13 137.89(4)
Ge11 Ge12 Ge16 Si13 -163.97(4)
Ge10 Ge12 Ge16 Si13 -122.39(4)
Ge18 Ge12 Ge16 Ge10 -99.72(2)
Ge11 Ge12 Ge16 Ge10 -41.57(2)
Ge18 Ge12 Ge16 Ge13 -25.87(3)
Ge11 Ge12 Ge16 Ge13 32.28(3)
Ge10 Ge12 Ge16 Ge13 73.85(3)
Ge18 Ge12 Ge16 Ge15 26.61(2)
Ge11 Ge12 Ge16 Ge15 84.76(2)
Ge10 Ge12 Ge16 Ge15 126.33(3)
Ge17 Ge13 Ge16 Si13 160.16(5)
Ge14 Ge13 Ge16 Si13 -141.89(5)
Ge15 Ge13 Ge16 Si13 -98.77(6)
Ge17 Ge13 Ge16 Ge10 19.91(2)
Ge14 Ge13 Ge16 Ge10 77.85(3)
Ge15 Ge13 Ge16 Ge10 120.97(3)
Ge17 Ge13 Ge16 Ge12 -40.58(3)
Ge14 Ge13 Ge16 Ge12 17.36(3)
Ge15 Ge13 Ge16 Ge12 60.49(3)
Ge17 Ge13 Ge16 Ge15 -101.07(2)
Ge14 Ge13 Ge16 Ge15 -43.13(2)
Ge18 Ge15 Ge16 Si13 -132.98(4)
Ge14 Ge15 Ge16 Si13 168.77(4)
Ge13 Ge15 Ge16 Si13 126.60(5)
Ge18 Ge15 Ge16 Ge10 27.86(3)
Ge14 Ge15 Ge16 Ge10 -30.39(3)
Ge13 Ge15 Ge16 Ge10 -72.55(3)
Ge18 Ge15 Ge16 Ge12 -26.44(2)
Ge14 Ge15 Ge16 Ge12 -84.69(3)
Ge13 Ge15 Ge16 Ge12 -126.85(3)
Ge18 Ge15 Ge16 Ge13 100.41(3)
Ge14 Ge15 Ge16 Ge13 42.16(2)
Ge16 Ge10 Ge17 Si17 140.43(5)
Ge11 Ge10 Ge17 Si17 -114.75(5)
Ge12 Ge10 Ge17 Si17 -162.35(5)
Ge16 Ge10 Ge17 Ge11 -104.82(2)
Ge12 Ge10 Ge17 Ge11 -47.60(2)
Ge16 Ge10 Ge17 Ge13 19.90(2)
Ge11 Ge10 Ge17 Ge13 124.72(2)
Ge12 Ge10 Ge17 Ge13 77.13(2)
Ge16 Ge10 Ge17 Ge14 -35.96(3)
Ge11 Ge10 Ge17 Ge14 68.86(3)
Ge12 Ge10 Ge17 Ge14 21.26(4)
Ge18 Ge11 Ge17 Si17 -145.28(5)
Ge10 Ge11 Ge17 Si17 109.41(5)
Ge12 Ge11 Ge17 Si17 157.44(5)
Ge18 Ge11 Ge17 Ge10 105.31(3)
Ge12 Ge11 Ge17 Ge10 48.03(2)
Ge18 Ge11 Ge17 Ge13 35.40(4)
Ge10 Ge11 Ge17 Ge13 -69.91(3)
Ge12 Ge11 Ge17 Ge13 -21.88(4)
Ge18 Ge11 Ge17 Ge14 -20.20(2)
Ge10 Ge11 Ge17 Ge14 -125.51(3)
Ge12 Ge11 Ge17 Ge14 -77.48(3)
Ge16 Ge13 Ge17 Si17 -142.17(5)
Ge14 Ge13 Ge17 Si17 112.17(5)
Ge15 Ge13 Ge17 Si17 159.49(5)
Ge16 Ge13 Ge17 Ge10 -19.82(2)
Ge14 Ge13 Ge17 Ge10 -125.47(3)
Ge15 Ge13 Ge17 Ge10 -78.16(3)
Ge16 Ge13 Ge17 Ge11 37.19(3)
Ge14 Ge13 Ge17 Ge11 -68.47(3)
Ge15 Ge13 Ge17 Ge11 -21.15(4)
Ge16 Ge13 Ge17 Ge14 105.65(3)
Ge15 Ge13 Ge17 Ge14 47.31(2)
Ge18 Ge14 Ge17 Si17 147.38(5)
Ge13 Ge14 Ge17 Si17 -107.34(5)
Ge15 Ge14 Ge17 Si17 -154.79(5)
Ge18 Ge14 Ge17 Ge10 -36.27(3)
Ge13 Ge14 Ge17 Ge10 69.01(3)
Ge15 Ge14 Ge17 Ge10 21.56(4)
Ge18 Ge14 Ge17 Ge11 20.19(2)
Ge13 Ge14 Ge17 Ge11 125.46(3)
Ge15 Ge14 Ge17 Ge11 78.01(3)
Ge18 Ge14 Ge17 Ge13 -105.28(3)
Ge15 Ge14 Ge17 Ge13 -47.45(2)
Ge17 Ge11 Ge18 Si21 148.93(5)
Ge10 Ge11 Ge18 Si21 -153.73(5)
Ge12 Ge11 Ge18 Si21 -110.75(5)
Ge17 Ge11 Ge18 Ge12 -100.31(3)
Ge10 Ge11 Ge18 Ge12 -42.97(2)
Ge17 Ge11 Ge18 Ge14 20.41(3)
Ge10 Ge11 Ge18 Ge14 77.76(3)
Ge12 Ge11 Ge18 Ge14 120.73(3)
Ge17 Ge11 Ge18 Ge15 -38.35(3)
Ge10 Ge11 Ge18 Ge15 18.99(4)
Ge12 Ge11 Ge18 Ge15 61.96(3)
Ge16 Ge12 Ge18 Si21 -146.78(4)
Ge11 Ge12 Ge18 Si21 113.79(5)
Ge10 Ge12 Ge18 Si21 155.38(4)
Ge16 Ge12 Ge18 Ge11 99.43(2)
Ge10 Ge12 Ge18 Ge11 41.59(2)
Ge16 Ge12 Ge18 Ge14 26.20(3)
Ge11 Ge12 Ge18 Ge14 -73.23(3)
Ge10 Ge12 Ge18 Ge14 -31.63(3)
Ge16 Ge12 Ge18 Ge15 -26.87(2)
Ge11 Ge12 Ge18 Ge15 -126.30(2)
Ge10 Ge12 Ge18 Ge15 -84.71(2)
Ge17 Ge14 Ge18 Si21 -147.69(5)
Ge13 Ge14 Ge18 Si21 154.85(5)
Ge15 Ge14 Ge18 Si21 111.48(5)
Ge17 Ge14 Ge18 Ge11 -20.28(2)
Ge13 Ge14 Ge18 Ge11 -77.74(3)
Ge15 Ge14 Ge18 Ge11 -121.12(3)
Ge17 Ge14 Ge18 Ge12 39.60(3)
Ge13 Ge14 Ge18 Ge12 -17.86(3)
Ge15 Ge14 Ge18 Ge12 -61.24(3)
Ge17 Ge14 Ge18 Ge15 100.84(3)
Ge13 Ge14 Ge18 Ge15 43.38(2)
Ge16 Ge15 Ge18 Si21 144.99(5)
Ge14 Ge15 Ge18 Si21 -114.66(5)
Ge13 Ge15 Ge18 Si21 -157.00(5)
Ge16 Ge15 Ge18 Ge11 -27.78(3)
Ge14 Ge15 Ge18 Ge11 72.57(3)
Ge13 Ge15 Ge18 Ge11 30.23(4)
Ge16 Ge15 Ge18 Ge12 26.44(2)
Ge14 Ge15 Ge18 Ge12 126.79(2)
Ge13 Ge15 Ge18 Ge12 84.45(2)
Ge16 Ge15 Ge18 Ge14 -100.35(2)
Ge13 Ge15 Ge18 Ge14 -42.34(2)
Ge10 Ge16 Si13 Si16 93.09(7)
Ge12 Ge16 Si13 Si16 165.85(6)
Ge13 Ge16 Si13 Si16 -33.96(9)
Ge15 Ge16 Si13 Si16 -108.51(6)
Ge10 Ge16 Si13 Si15 -26.01(9)
Ge12 Ge16 Si13 Si15 46.74(7)
Ge13 Ge16 Si13 Si15 -153.06(5)
Ge15 Ge16 Si13 Si15 132.38(6)
Ge10 Ge16 Si13 Si14 -147.14(5)
Ge12 Ge16 Si13 Si14 -74.39(6)
Ge13 Ge16 Si13 Si14 85.81(7)
Ge15 Ge16 Si13 Si14 11.26(7)
Si16 Si13 Si14 C29 170.98(19)
Si15 Si13 Si14 C29 -69.3(2)
Ge16 Si13 Si14 C29 50.99(19)
Si16 Si13 Si14 C30 -68.6(2)
Si15 Si13 Si14 C30 51.1(2)
Ge16 Si13 Si14 C30 171.39(19)
Si16 Si13 Si14 C28 50.3(2)
Si15 Si13 Si14 C28 170.0(2)
Ge16 Si13 Si14 C28 -69.7(2)
Si16 Si13 Si15 C31 162.35(19)
Si14 Si13 Si15 C31 41.3(2)
Ge16 Si13 Si15 C31 -76.9(2)
Si16 Si13 Si15 C32 -76.0(2)
Si14 Si13 Si15 C32 163.0(2)
Ge16 Si13 Si15 C32 44.7(2)
Si16 Si13 Si15 C33 44.4(2)
Si14 Si13 Si15 C33 -76.7(2)
Ge16 Si13 Si15 C33 165.1(2)
Si15 Si13 Si16 C36 160.4(2)
Si14 Si13 Si16 C36 -77.7(2)
Ge16 Si13 Si16 C36 39.9(2)
Si15 Si13 Si16 C34 40.2(2)
Si14 Si13 Si16 C34 162.1(2)
Ge16 Si13 Si16 C34 -80.3(2)
Si15 Si13 Si16 C35 -81.2(2)
Si14 Si13 Si16 C35 40.7(2)
Ge16 Si13 Si16 C35 158.3(2)
Ge10 Ge17 Si17 Si20 -63.05(8)
Ge11 Ge17 Si17 Si20 -138.69(6)
Ge13 Ge17 Si17 Si20 40.64(8)
Ge14 Ge17 Si17 Si20 113.29(7)
Ge10 Ge17 Si17 Si18 55.93(8)
Ge11 Ge17 Si17 Si18 -19.71(9)
Ge13 Ge17 Si17 Si18 159.62(6)
Ge14 Ge17 Si17 Si18 -127.73(6)
Ge10 Ge17 Si17 Si19 175.26(5)
Ge11 Ge17 Si17 Si19 99.61(7)
Ge13 Ge17 Si17 Si19 -81.05(7)
Ge14 Ge17 Si17 Si19 -8.41(8)
Si20 Si17 Si18 C39 77.4(2)
Si19 Si17 Si18 C39 -159.0(2)
Ge17 Si17 Si18 C39 -42.0(2)
Si20 Si17 Si18 C38 -41.5(3)
Si19 Si17 Si18 C38 82.1(2)
Ge17 Si17 Si18 C38 -160.9(2)
Si20 Si17 Si18 C37 -161.2(2)
Si19 Si17 Si18 C37 -37.6(2)
Ge17 Si17 Si18 C37 79.3(2)
Si20 Si17 Si19 C40 67.6(3)
Si18 Si17 Si19 C40 -53.6(3)
Ge17 Si17 Si19 C40 -172.8(2)
Si20 Si17 Si19 C41 -173.2(2)
Si18 Si17 Si19 C41 65.6(2)
Ge17 Si17 Si19 C41 -53.6(2)
Si20 Si17 Si19 C42 -52.0(2)
Si18 Si17 Si19 C42 -173.3(2)
Ge17 Si17 Si19 C42 67.6(2)
Si18 Si17 Si20 C44 -169.0(2)
Si19 Si17 Si20 C44 68.8(2)
Ge17 Si17 Si20 C44 -49.1(2)
Si18 Si17 Si20 C45 -48.7(3)
Si19 Si17 Si20 C45 -170.9(3)
Ge17 Si17 Si20 C45 71.2(3)
Si18 Si17 Si20 C43 71.9(3)
Si19 Si17 Si20 C43 -50.3(3)
Ge17 Si17 Si20 C43 -168.2(3)
Ge11 Ge18 Si21 Si22 78.00(7)
Ge12 Ge18 Si21 Si22 1.03(8)
Ge14 Ge18 Si21 Si22 -171.42(5)
Ge15 Ge18 Si21 Si22 -94.36(7)
Ge11 Ge18 Si21 Si24 -42.20(8)
Ge12 Ge18 Si21 Si24 -119.16(6)
Ge14 Ge18 Si21 Si24 68.38(7)
Ge15 Ge18 Si21 Si24 145.45(5)
Ge11 Ge18 Si21 Si23 -160.96(5)
Ge12 Ge18 Si21 Si23 122.08(6)
Ge14 Ge18 Si21 Si23 -50.38(8)
Ge15 Ge18 Si21 Si23 26.69(8)
Si24 Si21 Si22 C48 -171.6(2)
Si23 Si21 Si22 C48 -48.5(2)
Ge18 Si21 Si22 C48 71.5(2)
Si24 Si21 Si22 C47 67.2(2)
Si23 Si21 Si22 C47 -169.7(2)
Ge18 Si21 Si22 C47 -49.7(2)
Si24 Si21 Si22 C46 -52.0(2)
Si23 Si21 Si22 C46 71.1(2)
Ge18 Si21 Si22 C46 -168.9(2)
Si22 Si21 Si23 C50 65.5(2)
Si24 Si21 Si23 C50 -171.1(2)
Ge18 Si21 Si23 C50 -55.5(2)
Si22 Si21 Si23 C51 -174.3(2)
Si24 Si21 Si23 C51 -50.8(2)
Ge18 Si21 Si23 C51 64.8(2)
Si22 Si21 Si23 C49 -54.5(2)
Si24 Si21 Si23 C49 68.9(2)
Ge18 Si21 Si23 C49 -175.5(2)
Si22 Si21 Si24 C53 -160.7(2)
Si23 Si21 Si24 C53 76.3(2)
Ge18 Si21 Si24 C53 -41.1(2)
Si22 Si21 Si24 C52 77.5(2)
Si23 Si21 Si24 C52 -45.4(2)
Ge18 Si21 Si24 C52 -162.9(2)
Si22 Si21 Si24 C54 -42.2(2)
Si23 Si21 Si24 C54 -165.2(2)
Ge18 Si21 Si24 C54 77.4(2)
O6 K1 N1 C67 -11.5(4)
O2 K1 N1 C67 107.5(3)
O1 K1 N1 C67 111.2(3)
O3 K1 N1 C67 -127.6(4)
O4 K1 N1 C67 -132.9(3)
O5 K1 N1 C67 -5.6(3)
N2 K1 N1 C67 -90(10)
O6 K1 N1 C61 109.8(3)
O2 K1 N1 C61 -131.2(3)
O1 K1 N1 C61 -127.5(4)
O3 K1 N1 C61 -6.2(3)
O4 K1 N1 C61 -11.6(4)
O5 K1 N1 C61 115.8(4)
N2 K1 N1 C61 32(10)
O6 K1 N1 C55 -130.5(3)
O2 K1 N1 C55 -11.5(3)
O1 K1 N1 C55 -7.8(3)
O3 K1 N1 C55 113.4(3)
O4 K1 N1 C55 108.1(3)
O5 K1 N1 C55 -124.6(3)
N2 K1 N1 C55 151(10)
O6 K1 N2 C66 -130.2(4)
O2 K1 N2 C66 111.3(4)
O1 K1 N2 C66 107.4(3)
O3 K1 N2 C66 -14.0(4)
O4 K1 N2 C66 -8.1(3)
O5 K1 N2 C66 -135.3(3)
N1 K1 N2 C66 -52(10)
O6 K1 N2 C72 -10.4(3)
O2 K1 N2 C72 -128.9(3)
O1 K1 N2 C72 -132.8(3)
O3 K1 N2 C72 105.8(3)
O4 K1 N2 C72 111.7(3)
O5 K1 N2 C72 -15.5(3)
N1 K1 N2 C72 68(10)
O6 K1 N2 C60 109.6(3)
O2 K1 N2 C60 -8.9(3)
O1 K1 N2 C60 -12.9(4)
O3 K1 N2 C60 -134.2(3)
O4 K1 N2 C60 -128.3(4)
O5 K1 N2 C60 104.5(3)
N1 K1 N2 C60 -172(81)
O6 K1 O1 C56 78.9(3)
O2 K1 O1 C56 150.1(3)
O3 K1 O1 C56 -74.8(3)
O4 K1 O1 C56 -133.7(3)
O5 K1 O1 C56 24.3(3)
N2 K1 O1 C56 154.0(3)
N1 K1 O1 C56 -26.3(3)
O6 K1 O1 C57 -49.6(4)
O2 K1 O1 C57 21.6(3)
O3 K1 O1 C57 156.7(3)
O4 K1 O1 C57 97.9(3)
O5 K1 O1 C57 -104.2(3)
N2 K1 O1 C57 25.5(4)
N1 K1 O1 C57 -154.8(3)
O6 K1 O2 C59 -75.0(4)
O1 K1 O2 C59 151.4(4)
O3 K1 O2 C59 78.7(4)
O4 K1 O2 C59 24.8(4)
O5 K1 O2 C59 -133.1(3)
N2 K1 O2 C59 -24.7(3)
N1 K1 O2 C59 155.1(3)
O6 K1 O2 C58 146.1(3)
O1 K1 O2 C58 12.6(3)
O3 K1 O2 C58 -60.1(4)
O4 K1 O2 C58 -114.0(3)
O5 K1 O2 C58 88.0(3)
N2 K1 O2 C58 -163.5(4)
N1 K1 O2 C58 16.2(4)
O6 K1 O3 C63 94.9(3)
O2 K1 O3 C63 -52.6(4)
O1 K1 O3 C63 -109.4(3)
O4 K1 O3 C63 16.0(3)
O5 K1 O3 C63 153.9(3)
N2 K1 O3 C63 22.0(4)
N1 K1 O3 C63 -158.5(3)
O6 K1 O3 C62 -133.4(3)
O2 K1 O3 C62 79.1(3)
O1 K1 O3 C62 22.2(3)
O4 K1 O3 C62 147.6(3)
O5 K1 O3 C62 -74.5(3)
N2 K1 O3 C62 153.6(3)
N1 K1 O3 C62 -26.9(3)
O6 K1 O4 C65 22.9(3)
O2 K1 O4 C65 -74.7(3)
O1 K1 O4 C65 -132.7(3)
O3 K1 O4 C65 148.6(3)
O5 K1 O4 C65 79.2(3)
N2 K1 O4 C65 -25.4(3)
N1 K1 O4 C65 154.0(3)
O6 K1 O4 C64 -106.8(3)
O2 K1 O4 C64 155.7(3)
O1 K1 O4 C64 97.7(3)
O3 K1 O4 C64 18.9(3)
O5 K1 O4 C64 -50.5(3)
N2 K1 O4 C64 -155.1(3)
N1 K1 O4 C64 24.3(3)
O6 K1 O5 C68 146.8(3)
O2 K1 O5 C68 -136.3(3)
O1 K1 O5 C68 -78.9(3)
O3 K1 O5 C68 20.8(3)
O4 K1 O5 C68 75.4(3)
N2 K1 O5 C68 151.9(3)
N1 K1 O5 C68 -27.2(3)
O6 K1 O5 C69 19.9(3)
O2 K1 O5 C69 96.8(3)
O1 K1 O5 C69 154.2(3)
O3 K1 O5 C69 -106.2(3)
O4 K1 O5 C69 -51.6(3)
N2 K1 O5 C69 25.0(3)
N1 K1 O5 C69 -154.1(3)
O2 K1 O6 C70 -110.3(3)
O1 K1 O6 C70 -54.6(4)
O3 K1 O6 C70 93.0(3)
O4 K1 O6 C70 151.9(3)
O5 K1 O6 C70 14.9(3)
N2 K1 O6 C70 -160.1(4)
N1 K1 O6 C70 20.8(4)
O2 K1 O6 C71 26.8(3)
O1 K1 O6 C71 82.4(3)
O3 K1 O6 C71 -130.0(3)
O4 K1 O6 C71 -71.0(3)
O5 K1 O6 C71 151.9(3)
N2 K1 O6 C71 -23.0(3)
N1 K1 O6 C71 157.9(3)
C67 N1 C55 C56 -79.2(5)
C61 N1 C55 C56 159.8(5)
K1 N1 C55 C56 40.8(5)
C57 O1 C56 C55 -172.0(4)
K1 O1 C56 C55 58.7(5)
N1 C55 C56 O1 -69.7(6)
C56 O1 C57 C58 177.0(4)
K1 O1 C57 C58 -53.3(5)
C59 O2 C58 C57 174.5(4)
K1 O2 C58 C57 -44.2(5)
O1 C57 C58 O2 64.7(5)
C58 O2 C59 C60 -164.1(4)
K1 O2 C59 C60 55.2(5)
C66 N2 C60 C59 -80.3(5)
C72 N2 C60 C59 158.8(4)
K1 N2 C60 C59 39.8(5)
O2 C59 C60 N2 -63.7(6)
C67 N1 C61 C62 160.3(4)
C55 N1 C61 C62 -79.1(6)
K1 N1 C61 C62 38.3(5)
C63 O3 C62 C61 -168.2(4)
K1 O3 C62 C61 58.3(5)
N1 C61 C62 O3 -66.0(6)
C62 O3 C63 C64 178.8(4)
K1 O3 C63 C64 -48.0(5)
C65 O4 C64 C63 178.1(4)
K1 O4 C64 C63 -50.4(5)
O3 C63 C64 O4 65.9(5)
C64 O4 C65 C66 -172.1(4)
K1 O4 C65 C66 56.7(5)
C72 N2 C66 C65 -78.9(5)
C60 N2 C66 C65 160.0(4)
K1 N2 C66 C65 40.0(5)
O4 C65 C66 N2 -66.7(6)
C61 N1 C67 C68 -84.3(5)
C55 N1 C67 C68 154.4(4)
K1 N1 C67 C68 36.9(5)
C69 O5 C68 C67 -173.9(4)
K1 O5 C68 C67 58.8(4)
N1 C67 C68 O5 -65.7(6)
C68 O5 C69 C70 -179.9(4)
K1 O5 C69 C70 -51.6(4)
C71 O6 C70 C69 173.1(4)
K1 O6 C70 C69 -47.5(5)
O5 C69 C70 O6 66.7(5)
C70 O6 C71 C72 -167.5(4)
K1 O6 C71 C72 53.6(5)
C66 N2 C72 C71 161.3(4)
C60 N2 C72 C71 -77.9(6)
K1 N2 C72 C71 41.7(5)
O6 C71 C72 N2 -65.0(6)
O12 K2 N3 C79 90.2(3)
O9 K2 N3 C79 -11.9(3)
O11 K2 N3 C79 102.8(3)
O7 K2 N3 C79 -136.8(3)
O10 K2 N3 C79 -25.1(4)
O8 K2 N3 C79 -149.0(3)
N4 K2 N3 C79 -114(9)
O12 K2 N3 C85 -30.3(3)
O9 K2 N3 C85 -132.5(3)
O11 K2 N3 C85 -17.8(3)
O7 K2 N3 C85 102.7(3)
O10 K2 N3 C85 -145.7(3)
O8 K2 N3 C85 90.4(3)
N4 K2 N3 C85 125(9)
O12 K2 N3 C73 -150.2(3)
O9 K2 N3 C73 107.7(4)
O11 K2 N3 C73 -137.6(4)
O7 K2 N3 C73 -17.2(3)
O10 K2 N3 C73 94.5(4)
O8 K2 N3 C73 -29.5(4)
N4 K2 N3 C73 5(9)
O12 K2 N4 C84 -131.7(3)
O9 K2 N4 C84 -29.2(3)
O11 K2 N4 C84 -144.8(3)
O7 K2 N4 C84 94.9(3)
O10 K2 N4 C84 -17.1(3)
O8 K2 N4 C84 107.7(3)
N3 K2 N4 C84 73(9)
O12 K2 N4 C90 -12.0(3)
O9 K2 N4 C90 90.4(3)
O11 K2 N4 C90 -25.1(3)
O7 K2 N4 C90 -145.5(3)
O10 K2 N4 C90 102.6(3)
O8 K2 N4 C90 -132.7(3)
N3 K2 N4 C90 -168(55)
O12 K2 N4 C78 108.4(3)
O9 K2 N4 C78 -149.2(3)
O11 K2 N4 C78 95.2(3)
O7 K2 N4 C78 -25.1(4)
O10 K2 N4 C78 -137.0(4)
O8 K2 N4 C78 -12.3(3)
N3 K2 N4 C78 -47(9)
O12 K2 O7 C74 89.5(4)
O9 K2 O7 C74 -60.8(4)
O11 K2 O7 C74 35.3(4)
O10 K2 O7 C74 -122.8(4)
O8 K2 O7 C74 153.4(4)
N3 K2 O7 C74 -14.1(4)
N4 K2 O7 C74 166.3(4)
O12 K2 O7 C75 -44.2(4)
O9 K2 O7 C75 165.5(3)
O11 K2 O7 C75 -98.4(3)
O10 K2 O7 C75 103.4(3)
O8 K2 O7 C75 19.6(3)
N3 K2 O7 C75 -147.8(3)
N4 K2 O7 C75 32.5(3)
O12 K2 O8 C77 -69.8(3)
O9 K2 O8 C77 80.9(4)
O11 K2 O8 C77 -130.9(3)
O7 K2 O8 C77 146.4(4)
O10 K2 O8 C77 26.4(4)
N3 K2 O8 C77 159.0(3)
N4 K2 O8 C77 -20.4(3)
O12 K2 O8 C76 157.0(3)
O9 K2 O8 C76 -52.3(4)
O11 K2 O8 C76 95.9(3)
O7 K2 O8 C76 13.2(3)
O10 K2 O8 C76 -106.8(3)
N3 K2 O8 C76 25.8(4)
N4 K2 O8 C76 -153.6(3)
O12 K2 O9 C80 -132.1(3)
O11 K2 O9 C80 -72.5(4)
O7 K2 O9 C80 27.3(4)
O10 K2 O9 C80 146.8(4)
O8 K2 O9 C80 79.9(4)
N3 K2 O9 C80 -20.0(3)
N4 K2 O9 C80 159.0(3)
O12 K2 O9 C81 91.1(4)
O11 K2 O9 C81 150.7(4)
O7 K2 O9 C81 -109.5(4)
O10 K2 O9 C81 10.0(4)
O8 K2 O9 C81 -56.9(4)
N3 K2 O9 C81 -156.8(4)
N4 K2 O9 C81 22.2(4)
O12 K2 O10 C82 -90.9(3)
O9 K2 O10 C82 24.1(3)
O11 K2 O10 C82 -39.1(4)
O7 K2 O10 C82 109.6(3)
O8 K2 O10 C82 169.6(3)
N3 K2 O10 C82 37.3(4)
N4 K2 O10 C82 -143.7(4)
O12 K2 O10 C83 38.4(3)
O9 K2 O10 C83 153.4(4)
O11 K2 O10 C83 90.2(4)
O7 K2 O10 C83 -121.1(3)
O8 K2 O10 C83 -61.1(3)
N3 K2 O10 C83 166.6(3)
N4 K2 O10 C83 -14.4(3)
O12 K2 O11 C87 21.1(3)
O9 K2 O11 C87 -94.1(3)
O7 K2 O11 C87 163.7(3)
O10 K2 O11 C87 -43.0(4)
O8 K2 O11 C87 104.5(3)
N3 K2 O11 C87 -146.4(3)
N4 K2 O11 C87 34.2(3)
O12 K2 O11 C86 154.1(3)
O9 K2 O11 C86 38.9(3)
O7 K2 O11 C86 -63.3(3)
O10 K2 O11 C86 90.0(3)
O8 K2 O11 C86 -122.5(3)
N3 K2 O11 C86 -13.4(3)
N4 K2 O11 C86 167.2(3)
O9 K2 O12 C89 -132.5(3)
O11 K2 O12 C89 146.6(4)
O7 K2 O12 C89 79.6(4)
O10 K2 O12 C89 -73.0(3)
O8 K2 O12 C89 28.7(3)
N3 K2 O12 C89 159.2(3)
N4 K2 O12 C89 -20.4(3)
O9 K2 O12 C88 93.7(3)
O11 K2 O12 C88 12.7(3)
O7 K2 O12 C88 -54.3(4)
O10 K2 O12 C88 153.1(3)
O8 K2 O12 C88 -105.2(3)
N3 K2 O12 C88 25.3(4)
N4 K2 O12 C88 -154.3(4)
C79 N3 C73 C74 168.1(5)
C85 N3 C73 C74 -70.9(6)
K2 N3 C73 C74 48.0(5)
C75 O7 C74 C73 -179.8(4)
K2 O7 C74 C73 43.7(6)
N3 C73 C74 O7 -63.8(7)
C74 O7 C75 C76 172.9(4)
K2 O7 C75 C76 -50.0(5)
C77 O8 C76 C75 -179.2(4)
K2 O8 C76 C75 -43.1(5)
O7 C75 C76 O8 60.8(5)
C76 O8 C77 C78 -172.8(4)
K2 O8 C77 C78 50.9(5)
C84 N4 C78 C77 -75.3(6)
C90 N4 C78 C77 163.6(4)
K2 N4 C78 C77 43.7(5)
O8 C77 C78 N4 -64.7(6)
C85 N3 C79 C80 162.0(5)
C73 N3 C79 C80 -76.7(6)
K2 N3 C79 C80 42.1(5)
C81 O9 C80 C79 -172.1(4)
K2 O9 C80 C79 49.5(5)
N3 C79 C80 O9 -62.2(6)
C80 O9 C81 C82 179.1(4)
K2 O9 C81 C82 -41.6(5)
C83 O10 C82 C81 171.1(5)
K2 O10 C82 C81 -56.1(5)
O9 C81 C82 O10 66.5(6)
C82 O10 C83 C84 173.7(4)
K2 O10 C83 C84 44.3(5)
C90 N4 C84 C83 -70.4(5)
C78 N4 C84 C83 168.7(4)
K2 N4 C84 C83 48.5(5)
O10 C83 C84 N4 -64.5(6)
C79 N3 C85 C86 -72.1(6)
C73 N3 C85 C86 167.2(4)
K2 N3 C85 C86 48.7(5)
C87 O11 C86 C85 176.6(5)
K2 O11 C86 C85 42.8(5)
N3 C85 C86 O11 -62.7(6)
C86 O11 C87 C88 171.0(4)
K2 O11 C87 C88 -52.2(5)
C89 O12 C88 C87 179.3(4)
K2 O12 C88 C87 -43.6(5)
O11 C87 C88 O12 64.0(6)
C88 O12 C89 C90 -172.7(4)
K2 O12 C89 C90 50.7(5)
C84 N4 C90 C89 161.1(4)
C78 N4 C90 C89 -78.0(5)
K2 N4 C90 C89 42.6(5)
O12 C89 C90 N4 -63.8(6)
